data_4313024
loop_
_publ_author_name
'Dmitry V. Yandulov'
'Richard R. Schrock'
'Arnold L. Rheingold'
'Christopher Ceccarelli'
'William M. Davis'

_publ_section_title
;
 Synthesis and Reactions of Molybdenum Triamidoamine Complexes Containing
 Hexaisopropylterphenyl Substituents
;
_journal_name_full 'Inorganic Chemistry'
_journal_page_first 796
_journal_page_last 813
_journal_paper_doi 10.1021/ic020505l
_journal_volume 42
_journal_year 2003
_chemical_formula_sum 'C146 H174 B F24 Mo N5'
_chemical_formula_weight 2561.65
_chemical_name_systematic
;
  ?
;
_space_group_IT_number 2
_symmetry_cell_setting triclinic
_symmetry_space_group_name_Hall '-P 1'
_symmetry_space_group_name_H-M 'P -1'
_atom_sites_solution_hydrogens geom
_atom_sites_solution_primary direct
_atom_sites_solution_secondary difmap
_audit_creation_method SHELXL-97
_cell_angle_alpha 84.788(4)
_cell_angle_beta 84.351(4)
_cell_angle_gamma 82.914(4)
_cell_formula_units_Z 2
_cell_length_a 15.608(3)
_cell_length_b 20.491(3)
_cell_length_c 26.085(4)
_cell_measurement_reflns_used 3532
_cell_measurement_temperature 183(2)
_cell_measurement_theta_max 28.28
_cell_measurement_theta_min 2.31
_cell_volume 8212(2)
_computing_cell_refinement 'Bruker SMART'
_computing_data_collection 'Bruker SMART'
_computing_data_reduction 'Bruker SAINT'
_computing_molecular_graphics 'Bruker SHELXTL'
_computing_publication_material 'Bruker SHELXTL'
_computing_structure_refinement 'SHELXL-97 (Sheldrick, 1997)'
_computing_structure_solution 'SHELXS-97 (Sheldrick, 1990)'
_diffrn_ambient_temperature 183(2)
_diffrn_measured_fraction_theta_full 0.999
_diffrn_measured_fraction_theta_max 0.999
_diffrn_measurement_device_type 'CCD area detector'
_diffrn_measurement_method 'phi and omega scans'
_diffrn_radiation_monochromator graphite
_diffrn_radiation_source 'fine-focus sealed tube'
_diffrn_radiation_type MoK\a
_diffrn_radiation_wavelength 0.71073
_diffrn_reflns_av_R_equivalents 0.1064
_diffrn_reflns_av_sigmaI/netI 0.1287
_diffrn_reflns_limit_h_max 12
_diffrn_reflns_limit_h_min -15
_diffrn_reflns_limit_k_max 19
_diffrn_reflns_limit_k_min -19
_diffrn_reflns_limit_l_max 25
_diffrn_reflns_limit_l_min -25
_diffrn_reflns_number 29517
_diffrn_reflns_theta_full 20.00
_diffrn_reflns_theta_max 20.00
_diffrn_reflns_theta_min 1.23
_exptl_absorpt_coefficient_mu 0.149
_exptl_absorpt_correction_type none
_exptl_crystal_density_diffrn 1.036
_exptl_crystal_density_meas 0
_exptl_crystal_density_method 'not measured'
_exptl_crystal_F_000 2696
_exptl_crystal_size_max 0.10
_exptl_crystal_size_mid 0.05
_exptl_crystal_size_min 0.05
_refine_diff_density_max 1.561
_refine_diff_density_min -1.018
_refine_diff_density_rms 0.109
_refine_ls_extinction_method none
_refine_ls_goodness_of_fit_ref 1.111
_refine_ls_hydrogen_treatment mixed
_refine_ls_matrix_type full
_refine_ls_number_parameters 1601
_refine_ls_number_reflns 15296
_refine_ls_number_restraints 0
_refine_ls_restrained_S_all 1.111
_refine_ls_R_factor_all 0.1566
_refine_ls_R_factor_gt 0.1278
_refine_ls_shift/su_max 0.052
_refine_ls_shift/su_mean 0.004
_refine_ls_structure_factor_coef Fsqd
_refine_ls_weighting_details 'calc w=1/[\s^2^(Fo^2^)+(0.1435P)^2^+45.5299P] where P=(Fo^2^+2Fc^2^)/3'
_refine_ls_weighting_scheme calc
_refine_ls_wR_factor_gt 0.3028
_refine_ls_wR_factor_ref 0.3235
_reflns_number_gt 11738
_reflns_number_total 15296
_reflns_threshold_expression >2sigma(I)
_cod_data_source_file ic020505l_5.cif
_cod_data_source_block '[Mo(NH3)][BAr'4]'
_cod_depositor_comments
;
The following automatic conversions were performed:

'_symmetry_cell_setting' value 'Triclinic' changed to 'triclinic'
according to the built-in table from CIF Core dictionary named
'cif_core.dic' version 2.4.1 from 2010-06-29.

Automatic conversion script
Id: cif_fix_values 1646 2011-03-28 12:23:43Z adriana 
;
_cod_original_cell_volume 8213(2)
_cod_database_code 4313024

loop_
_symmetry_equiv_pos_as_xyz
'x, y, z'
'-x, -y, -z'

loop_
_atom_site_label
_atom_site_type_symbol
_atom_site_fract_x
_atom_site_fract_y
_atom_site_fract_z
_atom_site_U_iso_or_equiv
_atom_site_adp_type
_atom_site_occupancy
_atom_site_symmetry_multiplicity
_atom_site_calc_flag
_atom_site_refinement_flags
_atom_site_disorder_assembly
_atom_site_disorder_group
Mo1 Mo 0.91620(6) 0.13682(4) 0.23382(3) 0.0188(3) Uani 1 1 d . . .
N1 N 1.0263(6) 0.0933(5) 0.2589(4) 0.0416(19) Uani 1 1 d . . .
N2 N 0.8114(6) 0.1240(4) 0.2786(3) 0.036(2) Uani 1 1 d . . .
N3 N 0.9106(6) 0.1500(4) 0.1604(4) 0.034(2) Uani 1 1 d . . .
N4 N 0.9016(6) 0.0379(5) 0.2181(4) 0.0416(19) Uani 1 1 d . . .
N5 N 0.9276(7) 0.2405(5) 0.2502(5) 0.062(3) Uani 1 1 d . . .
H5C H 0.9396 0.2648 0.2199 0.094 Uiso 1 1 calc R . .
H5D H 0.9711 0.2406 0.2710 0.094 Uiso 1 1 calc R . .
H5E H 0.8768 0.2582 0.2662 0.094 Uiso 1 1 calc R . .
C1 C 1.0456(9) 0.0212(6) 0.2503(6) 0.066(4) Uani 1 1 d . . .
H1A H 1.0796 -0.0019 0.2779 0.079 Uiso 1 1 calc R . .
H1B H 1.0801 0.0157 0.2167 0.079 Uiso 1 1 calc R . .
C2 C 0.9609(8) -0.0080(6) 0.2505(5) 0.042(3) Uani 1 1 d . . .
H2A H 0.9718 -0.0517 0.2362 0.051 Uiso 1 1 calc R . .
H2B H 0.9339 -0.0138 0.2863 0.051 Uiso 1 1 calc R . .
C3 C 0.7775(9) 0.0597(7) 0.2824(6) 0.070(5) Uani 1 1 d . . .
H3A H 0.7134 0.0661 0.2862 0.084 Uiso 1 1 calc R . .
H3B H 0.7979 0.0324 0.3131 0.084 Uiso 1 1 calc R . .
C4 C 0.8087(9) 0.0252(6) 0.2344(5) 0.051(4) Uani 1 1 d . . .
H4A H 0.7714 0.0421 0.2063 0.061 Uiso 1 1 calc R . .
H4B H 0.8055 -0.0227 0.2412 0.061 Uiso 1 1 calc R . .
C5 C 0.8925(8) 0.0939(6) 0.1331(5) 0.048(3) Uani 1 1 d . . .
H5A H 0.9217 0.0964 0.0976 0.058 Uiso 1 1 calc R . .
H5B H 0.8293 0.0960 0.1305 0.058 Uiso 1 1 calc R . .
C6 C 0.9250(9) 0.0290(6) 0.1624(4) 0.051(4) Uani 1 1 d . . .
H6A H 0.8971 -0.0079 0.1518 0.061 Uiso 1 1 calc R . .
H6B H 0.9886 0.0192 0.1554 0.061 Uiso 1 1 calc R . .
C7 C 1.1000(7) 0.1221(6) 0.2667(4) 0.035(2) Uani 1 1 d . . .
C8 C 1.1729(7) 0.1220(6) 0.2341(5) 0.040(3) Uani 1 1 d . . .
H8 H 1.1754 0.1025 0.2022 0.048 Uiso 1 1 calc R . .
C9 C 1.2424(8) 0.1491(7) 0.2460(5) 0.045(3) Uani 1 1 d . . .
C10 C 1.2393(7) 0.1770(6) 0.2925(5) 0.043(3) Uani 1 1 d . . .
H10 H 1.2898 0.1942 0.3005 0.052 Uiso 1 1 calc R . .
C11 C 1.1694(7) 0.1814(6) 0.3276(5) 0.038(3) Uani 1 1 d . . .
C12 C 1.0985(8) 0.1515(5) 0.3138(4) 0.035(3) Uani 1 1 d . . .
H12 H 1.0480 0.1512 0.3373 0.042 Uiso 1 1 calc R . .
C13 C 1.1712(7) 0.2102(6) 0.3778(4) 0.037(3) Uani 1 1 d . . .
C14 C 1.1442(7) 0.2779(6) 0.3805(5) 0.039(3) Uani 1 1 d . . .
C15 C 1.1581(9) 0.3039(7) 0.4249(6) 0.061(4) Uani 1 1 d . . .
H15 H 1.1467 0.3504 0.4262 0.073 Uiso 1 1 calc R . .
C16 C 1.1872(9) 0.2676(7) 0.4674(5) 0.054(4) Uani 1 1 d . . .
C17 C 1.2133(8) 0.2015(6) 0.4643(5) 0.048(4) Uani 1 1 d . . .
H17 H 1.2395 0.1768 0.4924 0.057 Uiso 1 1 calc R . .
C18 C 1.2017(7) 0.1691(5) 0.4196(4) 0.032(3) Uani 1 1 d . . .
C19 C 1.3213(8) 0.1516(7) 0.2089(5) 0.050(3) Uani 1 1 d . . .
C20 C 1.3358(9) 0.2059(7) 0.1754(5) 0.055(4) Uani 1 1 d . . .
C21 C 1.4118(9) 0.2055(8) 0.1418(5) 0.061(4) Uani 1 1 d . . .
H21 H 1.4204 0.2434 0.1189 0.073 Uiso 1 1 calc R . .
C22 C 1.4742(9) 0.1519(8) 0.1410(5) 0.061(4) Uani 1 1 d . . .
C23 C 1.4633(8) 0.0974(7) 0.1756(5) 0.050(4) Uani 1 1 d . . .
H23 H 1.5077 0.0613 0.1764 0.060 Uiso 1 1 calc R . .
C24 C 1.3878(8) 0.0945(7) 0.2095(5) 0.051(4) Uani 1 1 d . . .
C25 C 1.1082(8) 0.3200(6) 0.3364(5) 0.047(3) Uani 1 1 d . . .
H25 H 1.1162 0.2932 0.3057 0.056 Uiso 1 1 calc R . .
C26 C 1.1558(11) 0.3827(8) 0.3218(6) 0.085(5) Uani 1 1 d . . .
H26A H 1.1306 0.4176 0.3439 0.128 Uiso 1 1 calc R . .
H26B H 1.1493 0.3980 0.2856 0.128 Uiso 1 1 calc R . .
H26C H 1.2175 0.3719 0.3269 0.128 Uiso 1 1 calc R . .
C27 C 1.0108(11) 0.3404(9) 0.3477(6) 0.092(6) Uani 1 1 d . . .
H27A H 0.9809 0.3008 0.3555 0.138 Uiso 1 1 calc R . .
H27B H 0.9881 0.3660 0.3174 0.138 Uiso 1 1 calc R . .
H27C H 1.0011 0.3673 0.3774 0.138 Uiso 1 1 calc R . .
C28 C 1.2024(10) 0.3016(8) 0.5156(6) 0.068(4) Uani 1 1 d . . .
H28 H 1.1627 0.3439 0.5155 0.081 Uiso 1 1 calc R . .
C29 C 1.2930(15) 0.3199(15) 0.5134(10) 0.197(15) Uani 1 1 d . . .
H29A H 1.2986 0.3444 0.5432 0.295 Uiso 1 1 calc R . .
H29B H 1.3053 0.3474 0.4815 0.295 Uiso 1 1 calc R . .
H29C H 1.3342 0.2797 0.5141 0.295 Uiso 1 1 calc R . .
C30 C 1.182(2) 0.2646(11) 0.5638(8) 0.201(16) Uani 1 1 d . . .
H30A H 1.2116 0.2198 0.5631 0.302 Uiso 1 1 calc R . .
H30B H 1.1189 0.2628 0.5690 0.302 Uiso 1 1 calc R . .
H30C H 1.2002 0.2862 0.5922 0.302 Uiso 1 1 calc R . .
C31 C 1.2304(8) 0.0954(6) 0.4184(4) 0.040(3) Uani 1 1 d . . .
H31 H 1.2151 0.0814 0.3850 0.048 Uiso 1 1 calc R . .
C32 C 1.1874(12) 0.0575(7) 0.4594(7) 0.106(7) Uani 1 1 d . . .
H32A H 1.1900 0.0769 0.4921 0.159 Uiso 1 1 calc R . .
H32B H 1.2159 0.0121 0.4616 0.159 Uiso 1 1 calc R . .
H32C H 1.1266 0.0574 0.4528 0.159 Uiso 1 1 calc R . .
C33 C 1.3291(10) 0.0822(7) 0.4193(8) 0.093(6) Uani 1 1 d . . .
H33A H 1.3469 0.1027 0.4484 0.140 Uiso 1 1 calc R . .
H33B H 1.3570 0.1010 0.3869 0.140 Uiso 1 1 calc R . .
H33C H 1.3464 0.0345 0.4231 0.140 Uiso 1 1 calc R . .
C34 C 1.2686(9) 0.2657(7) 0.1720(5) 0.060(4) Uani 1 1 d . . .
H34 H 1.2193 0.2563 0.1980 0.072 Uiso 1 1 calc R . .
C35 C 1.2322(12) 0.2782(9) 0.1209(6) 0.094(6) Uani 1 1 d . . .
H35A H 1.2760 0.2948 0.0951 0.140 Uiso 1 1 calc R . .
H35B H 1.1810 0.3110 0.1235 0.140 Uiso 1 1 calc R . .
H35C H 1.2158 0.2370 0.1105 0.140 Uiso 1 1 calc R . .
C36 C 1.3025(13) 0.3268(9) 0.1873(8) 0.108(7) Uani 1 1 d . . .
H36A H 1.3504 0.3384 0.1623 0.163 Uiso 1 1 calc R . .
H36B H 1.3231 0.3180 0.2218 0.163 Uiso 1 1 calc R . .
H36C H 1.2558 0.3635 0.1875 0.163 Uiso 1 1 calc R . .
C37 C 1.5537(9) 0.1528(9) 0.1028(6) 0.079(5) Uani 1 1 d . . .
H37 H 1.5654 0.2000 0.0986 0.095 Uiso 1 1 calc R . .
C38 C 1.5312(11) 0.1387(11) 0.0499(6) 0.117(8) Uani 1 1 d . . .
H38A H 1.5729 0.1562 0.0233 0.175 Uiso 1 1 calc R . .
H38B H 1.4727 0.1599 0.0442 0.175 Uiso 1 1 calc R . .
H38C H 1.5333 0.0910 0.0482 0.175 Uiso 1 1 calc R . .
C39 C 1.6338(10) 0.1162(9) 0.1206(7) 0.096(6) Uani 1 1 d . . .
H39A H 1.6303 0.0688 0.1212 0.144 Uiso 1 1 calc R . .
H39B H 1.6410 0.1276 0.1555 0.144 Uiso 1 1 calc R . .
H39C H 1.6835 0.1280 0.0971 0.144 Uiso 1 1 calc R . .
C40 C 1.3794(9) 0.0350(7) 0.2478(6) 0.060(4) Uani 1 1 d . . .
H40 H 1.3205 0.0417 0.2667 0.072 Uiso 1 1 calc R . .
C41 C 1.3843(15) -0.0284(10) 0.2205(8) 0.133(8) Uani 1 1 d . . .
H41A H 1.3419 -0.0227 0.1947 0.199 Uiso 1 1 calc R . .
H41B H 1.3715 -0.0649 0.2459 0.199 Uiso 1 1 calc R . .
H41C H 1.4427 -0.0382 0.2034 0.199 Uiso 1 1 calc R . .
C42 C 1.4425(13) 0.0261(8) 0.2869(7) 0.106(6) Uani 1 1 d . . .
H42A H 1.4300 -0.0111 0.3117 0.158 Uiso 1 1 calc R . .
H42B H 1.4385 0.0663 0.3050 0.158 Uiso 1 1 calc R . .
H42C H 1.5011 0.0171 0.2699 0.158 Uiso 1 1 calc R . .
C43 C 0.7676(7) 0.1684(6) 0.3156(4) 0.035(2) Uani 1 1 d . . .
C44 C 0.7189(7) 0.2261(5) 0.3007(4) 0.035(3) Uani 1 1 d . . .
H44 H 0.7134 0.2383 0.2650 0.042 Uiso 1 1 calc R . .
C45 C 0.6773(8) 0.2672(6) 0.3379(5) 0.042(3) Uani 1 1 d . . .
C46 C 0.6848(7) 0.2465(6) 0.3895(5) 0.040(3) Uani 1 1 d . . .
H46 H 0.6539 0.2731 0.4148 0.048 Uiso 1 1 calc R . .
C47 C 0.7345(8) 0.1896(6) 0.4064(4) 0.039(3) Uani 1 1 d . . .
C48 C 0.7761(8) 0.1491(6) 0.3686(5) 0.047(3) Uani 1 1 d . . .
H48 H 0.8099 0.1089 0.3785 0.056 Uiso 1 1 calc R . .
C49 C 0.7378(8) 0.1687(6) 0.4633(4) 0.038(3) Uani 1 1 d . . .
C50 C 0.6662(8) 0.1433(6) 0.4921(5) 0.042(3) Uani 1 1 d . . .
C51 C 0.6734(10) 0.1278(7) 0.5444(5) 0.060(4) Uani 1 1 d . . .
H51 H 0.6300 0.1053 0.5641 0.072 Uiso 1 1 calc R . .
C52 C 0.7405(10) 0.1437(6) 0.5685(5) 0.051(4) Uani 1 1 d . . .
C53 C 0.8063(9) 0.1689(8) 0.5397(6) 0.071(5) Uani 1 1 d . . .
H53 H 0.8546 0.1771 0.5567 0.085 Uiso 1 1 calc R . .
C54 C 0.8086(10) 0.1834(8) 0.4878(5) 0.063(4) Uani 1 1 d . . .
C55 C 0.6164(8) 0.3276(6) 0.3214(4) 0.044(3) Uani 1 1 d . . .
C56 C 0.5310(7) 0.3213(6) 0.3187(4) 0.033(3) Uani 1 1 d . . .
C57 C 0.4776(8) 0.3787(7) 0.3012(5) 0.055(4) Uani 1 1 d . . .
H57 H 0.4184 0.3758 0.2970 0.066 Uiso 1 1 calc R . .
C58 C 0.5103(9) 0.4383(7) 0.2903(5) 0.054(4) Uani 1 1 d . . .
C59 C 0.5950(8) 0.4435(6) 0.2961(5) 0.049(4) Uani 1 1 d . . .
H59 H 0.6166 0.4850 0.2892 0.058 Uiso 1 1 calc R . .
C60 C 0.6512(8) 0.3869(6) 0.3123(5) 0.039(3) Uani 1 1 d . . .
C61 C 0.5888(10) 0.1297(7) 0.4659(5) 0.060(4) Uani 1 1 d . . .
H61 H 0.5937 0.1496 0.4294 0.072 Uiso 1 1 calc R . .
C62 C 0.5053(12) 0.1571(15) 0.4921(9) 0.180(13) Uani 1 1 d . . .
H62A H 0.4588 0.1565 0.4695 0.270 Uiso 1 1 calc R . .
H62B H 0.5089 0.2026 0.4997 0.270 Uiso 1 1 calc R . .
H62C H 0.4928 0.1303 0.5244 0.270 Uiso 1 1 calc R . .
C63 C 0.5837(19) 0.0604(11) 0.4654(12) 0.197(14) Uani 1 1 d . . .
H63A H 0.5475 0.0530 0.4383 0.295 Uiso 1 1 calc R . .
H63B H 0.5580 0.0435 0.4991 0.295 Uiso 1 1 calc R . .
H63C H 0.6420 0.0374 0.4586 0.295 Uiso 1 1 calc R . .
C64 C 0.7407(10) 0.1327(8) 0.6273(5) 0.074(5) Uani 1 1 d . . .
H64 H 0.7897 0.1565 0.6349 0.089 Uiso 1 1 calc R . .
C65 C 0.6636(11) 0.1672(9) 0.6568(6) 0.099(6) Uani 1 1 d . . .
H65A H 0.6565 0.2140 0.6445 0.148 Uiso 1 1 calc R . .
H65B H 0.6724 0.1627 0.6937 0.148 Uiso 1 1 calc R . .
H65C H 0.6116 0.1473 0.6514 0.148 Uiso 1 1 calc R . .
C66 C 0.7678(10) 0.0630(7) 0.6456(5) 0.066(4) Uani 1 1 d . . .
H66A H 0.7726 0.0599 0.6830 0.100 Uiso 1 1 calc R . .
H66B H 0.8240 0.0480 0.6279 0.100 Uiso 1 1 calc R . .
H66C H 0.7245 0.0352 0.6382 0.100 Uiso 1 1 calc R . .
C67 C 0.8840(11) 0.2123(11) 0.4598(6) 0.097(6) Uani 1 1 d . . .
H67 H 0.8681 0.2269 0.4240 0.116 Uiso 1 1 calc R . .
C68 C 0.9059(16) 0.2723(14) 0.4831(8) 0.182(14) Uani 1 1 d . . .
H68A H 0.9319 0.2587 0.5157 0.273 Uiso 1 1 calc R . .
H68B H 0.8530 0.3025 0.4898 0.273 Uiso 1 1 calc R . .
H68C H 0.9472 0.2948 0.4591 0.273 Uiso 1 1 calc R . .
C69 C 0.9574(12) 0.1570(14) 0.4551(6) 0.159(12) Uani 1 1 d . . .
H69A H 1.0025 0.1708 0.4290 0.239 Uiso 1 1 calc R . .
H69B H 0.9354 0.1178 0.4448 0.239 Uiso 1 1 calc R . .
H69C H 0.9817 0.1466 0.4885 0.239 Uiso 1 1 calc R . .
C70 C 0.4914(8) 0.2571(6) 0.3319(5) 0.049(3) Uani 1 1 d . . .
H70 H 0.5326 0.2279 0.3533 0.058 Uiso 1 1 calc R . .
C71 C 0.4062(10) 0.2671(8) 0.3657(6) 0.081(5) Uani 1 1 d . . .
H71A H 0.3614 0.2911 0.3451 0.121 Uiso 1 1 calc R . .
H71B H 0.4139 0.2925 0.3946 0.121 Uiso 1 1 calc R . .
H71C H 0.3886 0.2241 0.3791 0.121 Uiso 1 1 calc R . .
C72 C 0.4849(9) 0.2224(7) 0.2854(5) 0.069(4) Uani 1 1 d . . .
H72A H 0.4596 0.1812 0.2956 0.103 Uiso 1 1 calc R . .
H72B H 0.5429 0.2124 0.2678 0.103 Uiso 1 1 calc R . .
H72C H 0.4481 0.2505 0.2619 0.103 Uiso 1 1 calc R . .
C73 C 0.4520(10) 0.5011(7) 0.2689(6) 0.072(4) Uani 1 1 d . . .
H73 H 0.4885 0.5383 0.2618 0.086 Uiso 1 1 calc R . .
C74 C 0.3813(15) 0.5192(10) 0.3104(8) 0.147(10) Uani 1 1 d . . .
H74A H 0.3514 0.5629 0.3009 0.221 Uiso 1 1 calc R . .
H74B H 0.4068 0.5200 0.3432 0.221 Uiso 1 1 calc R . .
H74C H 0.3398 0.4865 0.3142 0.221 Uiso 1 1 calc R . .
C75 C 0.4140(14) 0.4912(10) 0.2194(8) 0.129(8) Uani 1 1 d . . .
H75A H 0.4609 0.4821 0.1923 0.194 Uiso 1 1 calc R . .
H75B H 0.3767 0.5311 0.2087 0.194 Uiso 1 1 calc R . .
H75C H 0.3797 0.4538 0.2252 0.194 Uiso 1 1 calc R . .
C76 C 0.7428(9) 0.3956(7) 0.3186(5) 0.059(4) Uani 1 1 d . . .
H76 H 0.7744 0.3500 0.3203 0.071 Uiso 1 1 calc R . .
C77 C 0.7480(13) 0.4216(11) 0.3734(9) 0.132(8) Uani 1 1 d . . .
H77A H 0.8051 0.4362 0.3750 0.198 Uiso 1 1 calc R . .
H77B H 0.7392 0.3859 0.4005 0.198 Uiso 1 1 calc R . .
H77C H 0.7029 0.4587 0.3788 0.198 Uiso 1 1 calc R . .
C78 C 0.7879(12) 0.4311(12) 0.2784(8) 0.143(10) Uani 1 1 d . . .
H78A H 0.7932 0.4076 0.2470 0.215 Uiso 1 1 calc R . .
H78B H 0.8458 0.4356 0.2882 0.215 Uiso 1 1 calc R . .
H78C H 0.7562 0.4750 0.2720 0.215 Uiso 1 1 calc R . .
C79 C 0.8969(8) 0.2128(5) 0.1272(4) 0.036(3) Uani 1 1 d . . .
C80 C 0.8191(8) 0.2329(6) 0.1082(4) 0.036(3) Uani 1 1 d . . .
H80 H 0.7730 0.2064 0.1159 0.043 Uiso 1 1 calc R . .
C81 C 0.8062(7) 0.2925(5) 0.0774(4) 0.035(3) Uani 1 1 d . . .
C82 C 0.8739(8) 0.3297(7) 0.0662(4) 0.042(3) Uani 1 1 d . . .
H82 H 0.8664 0.3692 0.0442 0.050 Uiso 1 1 calc R . .
C83 C 0.9531(7) 0.3112(6) 0.0863(4) 0.036(3) Uani 1 1 d . . .
C84 C 0.9647(7) 0.2513(6) 0.1173(4) 0.039(3) Uani 1 1 d . . .
H84 H 1.0185 0.2374 0.1313 0.046 Uiso 1 1 calc R . .
C85 C 0.7211(7) 0.3117(5) 0.0560(4) 0.034(2) Uani 1 1 d . . .
C86 C 0.6514(8) 0.3467(5) 0.0845(4) 0.037(3) Uani 1 1 d . . .
C87 C 0.5739(8) 0.3676(6) 0.0624(5) 0.044(3) Uani 1 1 d . . .
H87 H 0.5280 0.3916 0.0820 0.053 Uiso 1 1 calc R . .
C88 C 0.5623(8) 0.3546(6) 0.0135(5) 0.052(4) Uani 1 1 d . . .
C89 C 0.6316(8) 0.3203(6) -0.0148(5) 0.050(4) Uani 1 1 d . . .
H89 H 0.6246 0.3115 -0.0492 0.060 Uiso 1 1 calc R . .
C90 C 0.7091(8) 0.2990(6) 0.0049(5) 0.046(3) Uani 1 1 d . . .
C91 C 1.0247(7) 0.3528(5) 0.0734(4) 0.034(2) Uani 1 1 d . . .
C92 C 1.0324(8) 0.4038(7) 0.1041(5) 0.050(3) Uani 1 1 d . . .
C93 C 1.0979(9) 0.4432(7) 0.0913(5) 0.063(4) Uani 1 1 d . . .
H93 H 1.1048 0.4762 0.1134 0.075 Uiso 1 1 calc R . .
C94 C 1.1528(11) 0.4362(9) 0.0482(6) 0.081(5) Uani 1 1 d . . .
C95 C 1.1443(8) 0.3878(8) 0.0162(5) 0.063(4) Uani 1 1 d . . .
H95 H 1.1829 0.3828 -0.0141 0.076 Uiso 1 1 calc R . .
C96 C 1.0793(8) 0.3460(7) 0.0281(5) 0.055(4) Uani 1 1 d . . .
C97 C 0.6599(9) 0.3611(6) 0.1396(4) 0.049(4) Uani 1 1 d . . .
H97 H 0.7197 0.3430 0.1481 0.059 Uiso 1 1 calc R . .
C98 C 0.5968(10) 0.3287(7) 0.1784(5) 0.071(5) Uani 1 1 d . . .
H98A H 0.5376 0.3489 0.1734 0.106 Uiso 1 1 calc R . .
H98B H 0.6103 0.3346 0.2134 0.106 Uiso 1 1 calc R . .
H98C H 0.6014 0.2815 0.1735 0.106 Uiso 1 1 calc R . .
C99 C 0.6498(11) 0.4371(6) 0.1450(5) 0.076(5) Uani 1 1 d . . .
H99A H 0.6848 0.4586 0.1166 0.115 Uiso 1 1 calc R . .
H99B H 0.6696 0.4454 0.1781 0.115 Uiso 1 1 calc R . .
H99C H 0.5888 0.4550 0.1438 0.115 Uiso 1 1 calc R . .
C100 C 0.4782(8) 0.3779(7) -0.0094(5) 0.055(4) Uani 1 1 d . . .
H10B H 0.4412 0.4030 0.0174 0.066 Uiso 1 1 calc R . .
C101 C 0.4306(9) 0.3221(7) -0.0186(6) 0.075(5) Uani 1 1 d . . .
H10C H 0.3828 0.3385 -0.0397 0.112 Uiso 1 1 calc R . .
H10D H 0.4075 0.3020 0.0146 0.112 Uiso 1 1 calc R . .
H10E H 0.4703 0.2891 -0.0367 0.112 Uiso 1 1 calc R . .
C102 C 0.4887(11) 0.4258(8) -0.0561(6) 0.091(6) Uani 1 1 d . . .
H10F H 0.5268 0.4042 -0.0833 0.137 Uiso 1 1 calc R . .
H10G H 0.5141 0.4640 -0.0468 0.137 Uiso 1 1 calc R . .
H10H H 0.4318 0.4404 -0.0688 0.137 Uiso 1 1 calc R . .
C103 C 0.7800(9) 0.2585(8) -0.0268(5) 0.065(4) Uani 1 1 d . . .
H10I H 0.8350 0.2566 -0.0098 0.079 Uiso 1 1 calc R . .
C104 C 0.7570(11) 0.1865(8) -0.0272(6) 0.084(5) Uani 1 1 d . . .
H10J H 0.7376 0.1701 0.0080 0.126 Uiso 1 1 calc R . .
H10K H 0.8083 0.1581 -0.0400 0.126 Uiso 1 1 calc R . .
H10L H 0.7105 0.1862 -0.0498 0.126 Uiso 1 1 calc R . .
C105 C 0.7956(10) 0.2876(8) -0.0814(5) 0.081(5) Uani 1 1 d . . .
H10M H 0.7465 0.2823 -0.1008 0.122 Uiso 1 1 calc R . .
H10N H 0.8488 0.2647 -0.0978 0.122 Uiso 1 1 calc R . .
H10O H 0.8018 0.3345 -0.0813 0.122 Uiso 1 1 calc R . .
C106 C 1.0719(9) 0.2930(8) -0.0093(5) 0.064(4) Uani 1 1 d . . .
H10P H 1.0312 0.2623 0.0082 0.077 Uiso 1 1 calc R . .
C107 C 1.0319(12) 0.3266(9) -0.0585(6) 0.101(6) Uani 1 1 d . . .
H10Q H 1.0713 0.3563 -0.0769 0.151 Uiso 1 1 calc R . .
H10R H 0.9762 0.3519 -0.0487 0.151 Uiso 1 1 calc R . .
H10S H 1.0229 0.2928 -0.0811 0.151 Uiso 1 1 calc R . .
C108 C 1.1576(11) 0.2524(9) -0.0238(6) 0.088(5) Uani 1 1 d . . .
H10T H 1.1471 0.2152 -0.0426 0.132 Uiso 1 1 calc R . .
H10U H 1.1853 0.2356 0.0077 0.132 Uiso 1 1 calc R . .
H10V H 1.1956 0.2800 -0.0458 0.132 Uiso 1 1 calc R . .
C109 C 1.2217(15) 0.4817(16) 0.0337(7) 0.158(13) Uani 1 1 d . . .
H10W H 1.1830 0.5205 0.0467 0.189 Uiso 1 1 calc R . .
C110 C 1.2803(9) 0.4801(8) 0.0775(6) 0.081(5) Uani 1 1 d . . .
H11A H 1.3229 0.5115 0.0682 0.122 Uiso 1 1 calc R . .
H11B H 1.3105 0.4356 0.0833 0.122 Uiso 1 1 calc R . .
H11C H 1.2450 0.4923 0.1092 0.122 Uiso 1 1 calc R . .
C111 C 1.2359(19) 0.5116(13) -0.0104(11) 0.211(18) Uani 1 1 d . . .
H11D H 1.2400 0.4803 -0.0370 0.316 Uiso 1 1 calc R . .
H11E H 1.2903 0.5313 -0.0119 0.316 Uiso 1 1 calc R . .
H11F H 1.1882 0.5465 -0.0164 0.316 Uiso 1 1 calc R . .
C112 C 0.9720(8) 0.4135(6) 0.1534(5) 0.046(3) Uani 1 1 d . . .
H11G H 0.9260 0.3834 0.1550 0.056 Uiso 1 1 calc R . .
C113 C 0.9287(10) 0.4851(7) 0.1543(6) 0.077(5) Uani 1 1 d . . .
H11H H 0.9683 0.5126 0.1666 0.116 Uiso 1 1 calc R . .
H11I H 0.8752 0.4864 0.1774 0.116 Uiso 1 1 calc R . .
H11J H 0.9149 0.5019 0.1193 0.116 Uiso 1 1 calc R . .
C114 C 1.0240(10) 0.3959(9) 0.1997(6) 0.085(5) Uani 1 1 d . . .
H11K H 1.0541 0.3512 0.1978 0.128 Uiso 1 1 calc R . .
H11L H 0.9849 0.3978 0.2315 0.128 Uiso 1 1 calc R . .
H11M H 1.0665 0.4272 0.1998 0.128 Uiso 1 1 calc R . .
B B 0.8952(10) 0.7711(7) 0.2280(6) 0.048(4) Uani 1 1 d . . .
C115 C 0.9451(8) 0.7020(6) 0.2489(5) 0.043(3) Uani 1 1 d . . .
C116 C 0.9150(8) 0.6661(6) 0.2950(5) 0.041(3) Uani 1 1 d . . .
H11N H 0.8657 0.6855 0.3149 0.049 Uiso 1 1 calc R . .
C117 C 0.9524(7) 0.6053(6) 0.3127(4) 0.038(3) Uani 1 1 d . . .
C118 C 1.0265(10) 0.5779(7) 0.2851(6) 0.066(4) Uani 1 1 d . . .
H11O H 1.0559 0.5373 0.2980 0.079 Uiso 1 1 calc R . .
C119 C 1.0576(9) 0.6083(6) 0.2401(4) 0.042(2) Uani 1 1 d . . .
C120 C 1.0176(8) 0.6704(6) 0.2223(5) 0.044(3) Uani 1 1 d . . .
H12A H 1.0410 0.6915 0.1910 0.053 Uiso 1 1 calc R . .
C121 C 0.8118(8) 0.7586(6) 0.1962(4) 0.041(3) Uani 1 1 d . . .
C122 C 0.7578(9) 0.8126(6) 0.1725(5) 0.052(4) Uani 1 1 d . . .
H12B H 0.7678 0.8566 0.1763 0.062 Uiso 1 1 calc R . .
C123 C 0.6913(8) 0.8011(7) 0.1443(5) 0.045(3) Uani 1 1 d . . .
C124 C 0.6695(9) 0.7407(7) 0.1407(5) 0.054(4) Uani 1 1 d . . .
H12C H 0.6204 0.7341 0.1238 0.064 Uiso 1 1 calc R . .
C125 C 0.7229(9) 0.6867(6) 0.1633(5) 0.044(3) Uani 1 1 d . . .
C126 C 0.7913(9) 0.6975(7) 0.1887(5) 0.049(4) Uani 1 1 d . . .
H12D H 0.8271 0.6602 0.2020 0.059 Uiso 1 1 calc R . .
C127 C 0.8562(9) 0.8166(5) 0.2779(5) 0.040(3) Uani 1 1 d . . .
C128 C 0.7705(10) 0.8369(6) 0.2909(5) 0.054(4) Uani 1 1 d . . .
H12E H 0.7286 0.8254 0.2703 0.065 Uiso 1 1 calc R . .
C129 C 0.7417(10) 0.8738(6) 0.3330(5) 0.055(4) Uani 1 1 d . . .
C130 C 0.8013(10) 0.8962(6) 0.3622(5) 0.053(4) Uani 1 1 d . . .
H13A H 0.7844 0.9260 0.3882 0.064 Uiso 1 1 calc R . .
C131 C 0.8848(9) 0.8722(6) 0.3504(4) 0.042(2) Uani 1 1 d . . .
C132 C 0.9126(8) 0.8362(6) 0.3102(4) 0.039(3) Uani 1 1 d . . .
H13B H 0.9730 0.8237 0.3035 0.046 Uiso 1 1 calc R . .
C133 C 0.9641(7) 0.8144(5) 0.1894(5) 0.035(3) Uani 1 1 d . . .
C134 C 0.9525(8) 0.8447(6) 0.1399(4) 0.039(3) Uani 1 1 d . . .
H13C H 0.8993 0.8421 0.1258 0.047 Uiso 1 1 calc R . .
C135 C 1.0117(8) 0.8768(6) 0.1115(5) 0.038(3) Uani 1 1 d . . .
C136 C 1.0887(9) 0.8865(6) 0.1288(5) 0.048(4) Uani 1 1 d . . .
H13D H 1.1281 0.9128 0.1092 0.058 Uiso 1 1 calc R . .
C137 C 1.1063(8) 0.8548(6) 0.1780(4) 0.038(3) Uani 1 1 d . . .
C138 C 1.0452(9) 0.8181(6) 0.2078(4) 0.044(3) Uani 1 1 d . . .
H13E H 1.0588 0.7959 0.2400 0.052 Uiso 1 1 calc R . .
C139 C 1.1388(10) 0.5814(7) 0.2108(7) 0.069(5) Uani 1 1 d . . .
C140 C 0.9183(14) 0.5725(9) 0.3598(7) 0.090(6) Uani 1 1 d . . .
C141 C 0.7036(12) 0.6215(8) 0.1549(7) 0.076(5) Uani 1 1 d . . .
C142 C 0.6380(13) 0.8603(10) 0.1228(10) 0.094(6) Uani 1 1 d . . .
C143 C 0.9926(11) 0.9097(9) 0.0575(6) 0.065(4) Uani 1 1 d . . .
C144 C 1.1890(11) 0.8568(9) 0.1958(6) 0.071(5) Uani 1 1 d . . .
C145 C 0.9497(11) 0.8929(8) 0.3812(5) 0.067(5) Uani 1 1 d . . .
C146 C 0.6454(16) 0.8909(12) 0.3426(7) 0.112(8) Uani 1 1 d . . .
F1 F 1.2038(6) 0.6174(4) 0.2090(4) 0.101(3) Uani 1 1 d . . .
F2 F 1.1651(6) 0.5197(4) 0.2261(5) 0.118(4) Uani 1 1 d . . .
F3 F 1.1287(6) 0.5804(5) 0.1597(4) 0.097(3) Uani 1 1 d . . .
F4 F 0.9408(9) 0.5961(6) 0.4034(4) 0.132(4) Uani 1 1 d . . .
F5 F 0.8336(7) 0.5795(5) 0.3688(5) 0.120(4) Uani 1 1 d . . .
F6 F 0.9405(8) 0.5074(5) 0.3646(5) 0.136(5) Uani 1 1 d . . .
F7 F 0.7262(7) 0.5772(4) 0.1960(4) 0.092(3) Uani 1 1 d . . .
F8 F 0.6218(6) 0.6153(4) 0.1519(4) 0.097(3) Uani 1 1 d . . .
F9 F 0.7502(7) 0.5939(4) 0.1157(4) 0.098(3) Uani 1 1 d . . .
F10 F 0.5886(14) 0.8505(7) 0.0898(8) 0.223(10) Uani 1 1 d . . .
F11 F 0.5968(13) 0.8977(9) 0.1538(6) 0.235(11) Uani 1 1 d . . .
F12 F 0.6819(11) 0.9022(9) 0.0961(8) 0.213(9) Uani 1 1 d . . .
F13 F 1.0020(8) 0.8654(6) 0.0249(4) 0.123(4) Uani 1 1 d . . .
F14 F 1.0395(8) 0.9559(6) 0.0426(4) 0.145(5) Uani 1 1 d . . .
F15 F 0.9115(7) 0.9357(6) 0.0578(3) 0.107(4) Uani 1 1 d . . .
F16 F 1.2480(9) 0.8732(11) 0.1665(5) 0.232(11) Uani 1 1 d . . .
F17 F 1.2278(8) 0.8016(7) 0.2151(7) 0.176(7) Uani 1 1 d . . .
F18 F 1.1881(7) 0.8877(9) 0.2354(7) 0.203(9) Uani 1 1 d . . .
F19 F 0.9430(10) 0.8711(8) 0.4281(5) 0.172(7) Uani 1 1 d . . .
F20 F 0.9294(11) 0.9568(8) 0.3921(6) 0.184(7) Uani 1 1 d . . .
F21 F 1.0231(8) 0.8943(9) 0.3631(5) 0.179(7) Uani 1 1 d . . .
F22 F 0.5989(8) 0.8879(9) 0.3071(7) 0.188(8) Uani 1 1 d . . .
F23 F 0.6145(10) 0.8672(13) 0.3828(9) 0.276(14) Uani 1 1 d . . .
F24 F 0.6272(8) 0.9529(7) 0.3504(9) 0.199(9) Uani 1 1 d . . .

loop_
_atom_site_aniso_label
_atom_site_aniso_U_11
_atom_site_aniso_U_22
_atom_site_aniso_U_33
_atom_site_aniso_U_23
_atom_site_aniso_U_13
_atom_site_aniso_U_12
Mo1 0.0207(6) 0.0141(5) 0.0214(6) -0.0018(4) -0.0019(4) -0.0007(4)
N1 0.013(4) 0.045(5) 0.069(5) -0.005(4) -0.019(4) 0.000(3)
N2 0.027(6) 0.048(6) 0.032(6) 0.000(5) 0.008(5) -0.015(5)
N3 0.032(6) 0.010(5) 0.058(7) -0.002(5) 0.002(5) 0.004(4)
N4 0.013(4) 0.045(5) 0.069(5) -0.005(4) -0.019(4) 0.000(3)
N5 0.052(8) 0.046(7) 0.090(9) -0.011(6) 0.006(7) -0.013(6)
C1 0.064(11) 0.038(8) 0.091(11) -0.009(8) -0.004(9) 0.010(7)
C2 0.048(8) 0.035(7) 0.048(8) -0.015(6) 0.001(7) -0.019(6)
C3 0.060(10) 0.055(9) 0.100(12) -0.021(9) 0.011(9) -0.030(8)
C4 0.069(10) 0.030(7) 0.060(9) -0.013(7) -0.009(7) -0.023(7)
C5 0.047(9) 0.048(9) 0.048(8) 0.016(7) -0.011(7) -0.009(7)
C6 0.066(10) 0.049(8) 0.038(8) -0.017(7) 0.012(7) -0.003(7)
C7 0.027(5) 0.049(6) 0.029(5) -0.001(4) -0.013(4) -0.001(4)
C8 0.005(7) 0.072(9) 0.038(7) -0.001(7) 0.007(6) 0.004(6)
C9 0.030(8) 0.073(9) 0.031(8) -0.002(7) 0.008(6) -0.011(7)
C10 0.015(7) 0.056(8) 0.061(9) -0.006(7) -0.008(7) -0.012(6)
C11 0.017(7) 0.049(8) 0.049(8) 0.011(6) -0.014(7) -0.007(6)
C12 0.038(8) 0.028(7) 0.033(7) 0.000(6) 0.013(6) 0.005(6)
C13 0.018(7) 0.070(10) 0.024(7) -0.008(7) 0.012(5) -0.011(6)
C14 0.034(8) 0.038(8) 0.041(8) -0.003(7) 0.012(6) -0.001(6)
C15 0.063(10) 0.057(9) 0.055(10) -0.009(9) 0.007(8) 0.013(8)
C16 0.063(10) 0.055(10) 0.048(9) -0.014(8) -0.008(8) -0.012(8)
C17 0.034(8) 0.055(10) 0.048(9) 0.018(7) -0.015(6) 0.012(7)
C18 0.045(8) 0.041(8) 0.014(6) 0.007(6) -0.009(6) -0.017(6)
C19 0.034(6) 0.065(7) 0.054(6) -0.007(5) -0.002(5) -0.019(5)
C20 0.044(9) 0.073(10) 0.049(8) 0.005(8) 0.001(7) -0.020(8)
C21 0.038(9) 0.087(12) 0.059(10) 0.012(8) -0.005(8) -0.027(9)
C22 0.046(10) 0.095(12) 0.043(9) 0.000(9) 0.001(7) -0.018(9)
C23 0.024(8) 0.059(9) 0.062(9) 0.005(8) 0.004(7) 0.005(6)
C24 0.042(9) 0.075(10) 0.038(8) 0.001(7) -0.007(7) -0.008(8)
C25 0.056(9) 0.042(8) 0.037(8) 0.000(6) -0.006(7) 0.012(7)
C26 0.108(14) 0.084(12) 0.065(10) 0.032(9) -0.045(10) -0.017(11)
C27 0.089(14) 0.115(14) 0.056(10) 0.016(10) -0.022(9) 0.043(11)
C28 0.075(12) 0.071(10) 0.059(10) -0.012(8) -0.019(8) 0.000(9)
C29 0.12(2) 0.29(4) 0.21(3) -0.19(3) -0.04(2) -0.02(2)
C30 0.44(5) 0.095(17) 0.067(15) -0.005(13) 0.00(2) -0.03(2)
C31 0.043(8) 0.052(8) 0.021(7) 0.004(6) 0.001(6) 0.000(6)
C32 0.133(17) 0.052(10) 0.110(15) 0.010(10) 0.052(13) 0.016(10)
C33 0.067(12) 0.057(10) 0.155(18) -0.035(11) -0.003(11) 0.010(9)
C34 0.057(10) 0.067(10) 0.047(9) 0.013(8) 0.003(7) 0.011(8)
C35 0.097(14) 0.095(13) 0.092(14) -0.039(11) -0.020(11) 0.011(11)
C36 0.112(16) 0.083(13) 0.132(17) -0.012(12) -0.044(13) 0.009(12)
C37 0.031(9) 0.120(14) 0.087(12) -0.010(11) 0.014(9) -0.023(9)
C38 0.075(13) 0.22(2) 0.067(12) -0.028(14) 0.021(10) -0.053(14)
C39 0.044(11) 0.129(16) 0.110(14) 0.022(12) -0.009(10) -0.014(10)
C40 0.052(10) 0.059(10) 0.067(10) -0.013(8) 0.002(8) -0.006(8)
C41 0.18(2) 0.112(17) 0.119(17) -0.019(14) 0.011(16) -0.065(16)
C42 0.140(18) 0.075(12) 0.100(14) 0.013(11) -0.047(14) 0.009(12)
C43 0.027(5) 0.049(6) 0.029(5) -0.001(4) -0.013(4) -0.001(4)
C44 0.037(7) 0.040(7) 0.030(7) -0.007(6) -0.006(6) -0.002(6)
C45 0.043(8) 0.048(8) 0.033(8) 0.008(7) -0.002(6) -0.009(7)
C46 0.022(7) 0.038(8) 0.061(10) -0.016(7) -0.009(6) 0.002(6)
C47 0.038(8) 0.044(8) 0.037(8) -0.005(7) 0.000(6) -0.008(7)
C48 0.030(8) 0.045(8) 0.062(10) -0.006(7) -0.001(7) 0.004(6)
C49 0.045(9) 0.042(8) 0.026(7) -0.004(6) -0.001(7) -0.001(6)
C50 0.040(8) 0.041(8) 0.038(8) 0.018(6) -0.001(7) -0.002(6)
C51 0.071(11) 0.063(10) 0.046(10) 0.018(8) -0.001(8) -0.024(8)
C52 0.078(11) 0.042(8) 0.026(8) 0.001(6) -0.003(8) 0.011(8)
C53 0.045(10) 0.109(13) 0.058(11) 0.015(9) -0.007(8) -0.020(9)
C54 0.069(11) 0.090(11) 0.022(8) 0.018(7) 0.001(8) 0.003(9)
C55 0.041(9) 0.054(9) 0.039(8) 0.005(6) -0.001(6) -0.019(7)
C56 0.022(7) 0.046(8) 0.034(7) -0.011(6) -0.003(6) -0.009(7)
C57 0.022(7) 0.057(10) 0.086(11) -0.006(8) -0.015(7) -0.001(7)
C58 0.052(10) 0.053(10) 0.060(9) -0.007(7) -0.018(7) -0.006(8)
C59 0.043(9) 0.026(7) 0.072(10) -0.007(7) 0.003(7) 0.009(7)
C60 0.034(8) 0.031(8) 0.054(8) -0.013(6) -0.009(6) -0.004(7)
C61 0.083(12) 0.066(10) 0.027(7) 0.023(7) 0.012(8) -0.026(8)
C62 0.055(14) 0.34(4) 0.16(2) -0.09(2) 0.007(14) -0.044(19)
C63 0.23(3) 0.103(19) 0.29(4) -0.02(2) -0.15(3) -0.05(2)
C64 0.077(12) 0.088(12) 0.045(10) 0.012(9) 0.008(8) 0.015(9)
C65 0.089(14) 0.153(17) 0.054(10) -0.047(11) -0.010(10) 0.017(12)
C66 0.084(12) 0.080(11) 0.043(8) -0.019(8) -0.015(8) -0.021(9)
C67 0.048(11) 0.18(2) 0.058(11) 0.026(12) -0.011(9) -0.006(12)
C68 0.19(3) 0.29(3) 0.122(18) -0.04(2) -0.014(17) -0.21(3)
C69 0.059(13) 0.38(4) 0.026(9) 0.069(15) -0.004(9) -0.020(19)
C70 0.025(7) 0.061(9) 0.062(9) 0.006(7) -0.012(7) -0.013(7)
C71 0.079(12) 0.090(12) 0.073(11) 0.017(9) 0.001(9) -0.033(10)
C72 0.045(9) 0.092(12) 0.075(11) -0.016(9) 0.000(8) -0.032(8)
C73 0.065(11) 0.062(10) 0.084(12) 0.002(9) -0.002(10) 0.003(8)
C74 0.16(2) 0.127(18) 0.124(18) 0.020(15) 0.001(17) 0.073(17)
C75 0.129(19) 0.124(18) 0.119(17) 0.014(14) -0.037(15) 0.052(15)
C76 0.054(10) 0.061(9) 0.059(9) 0.015(8) -0.019(8) 0.004(8)
C77 0.093(16) 0.16(2) 0.16(2) -0.044(17) -0.026(15) -0.030(14)
C78 0.071(14) 0.22(3) 0.126(17) 0.100(18) -0.010(13) -0.028(15)
C79 0.036(8) 0.026(7) 0.042(7) 0.002(6) -0.001(6) 0.003(6)
C80 0.030(8) 0.033(8) 0.045(8) -0.009(6) -0.011(6) 0.003(6)
C81 0.031(8) 0.033(7) 0.040(7) -0.009(6) 0.002(6) 0.010(6)
C82 0.030(8) 0.076(9) 0.019(6) 0.017(6) -0.002(6) -0.019(7)
C83 0.029(8) 0.044(8) 0.035(7) 0.003(6) -0.005(6) -0.010(6)
C84 0.019(7) 0.062(9) 0.042(8) -0.021(7) -0.009(6) -0.012(7)
C85 0.032(6) 0.032(5) 0.038(5) 0.012(4) -0.010(4) -0.008(4)
C86 0.032(8) 0.033(7) 0.040(8) 0.019(6) -0.003(6) 0.004(6)
C87 0.031(8) 0.057(9) 0.039(9) 0.002(7) 0.007(7) 0.006(6)
C88 0.034(9) 0.053(9) 0.056(10) 0.017(7) -0.004(8) 0.024(7)
C89 0.049(10) 0.071(9) 0.035(7) 0.006(7) -0.016(7) -0.024(8)
C90 0.031(8) 0.064(9) 0.038(8) 0.021(7) -0.014(7) 0.008(7)
C91 0.032(6) 0.032(5) 0.038(5) 0.012(4) -0.010(4) -0.008(4)
C92 0.034(6) 0.065(7) 0.054(6) -0.007(5) -0.002(5) -0.019(5)
C93 0.067(10) 0.087(11) 0.040(9) 0.004(8) 0.004(8) -0.046(9)
C94 0.088(13) 0.118(14) 0.056(10) -0.015(10) -0.004(10) -0.079(11)
C95 0.040(9) 0.117(13) 0.033(8) 0.014(9) 0.003(7) -0.034(9)
C96 0.047(9) 0.087(11) 0.033(8) 0.010(7) 0.006(7) -0.028(8)
C97 0.066(10) 0.040(8) 0.038(8) 0.009(6) -0.021(7) 0.010(7)
C98 0.105(13) 0.064(10) 0.048(9) 0.001(8) -0.001(9) -0.040(9)
C99 0.127(15) 0.046(9) 0.051(9) 0.001(7) 0.010(9) -0.011(9)
C100 0.036(8) 0.080(10) 0.053(9) 0.001(8) -0.029(7) -0.007(8)
C101 0.052(10) 0.083(11) 0.087(11) 0.037(9) -0.036(9) -0.005(9)
C102 0.093(14) 0.095(13) 0.091(13) 0.031(11) -0.058(11) -0.016(11)
C103 0.056(10) 0.113(13) 0.033(8) -0.002(8) -0.009(7) -0.030(9)
C104 0.102(14) 0.089(12) 0.051(9) -0.001(9) 0.041(9) -0.013(10)
C105 0.077(12) 0.126(15) 0.046(10) -0.022(10) -0.011(8) -0.017(10)
C106 0.040(9) 0.115(13) 0.044(9) -0.028(9) 0.012(7) -0.034(9)
C107 0.088(14) 0.137(17) 0.084(13) -0.032(12) -0.032(11) -0.005(12)
C108 0.090(14) 0.119(15) 0.062(10) -0.027(10) -0.003(10) -0.023(11)
C109 0.15(2) 0.31(4) 0.048(11) 0.020(16) -0.047(13) -0.17(2)
C110 0.050(10) 0.101(13) 0.092(12) 0.018(10) 0.023(9) -0.047(9)
C111 0.26(3) 0.20(3) 0.22(3) 0.13(2) -0.18(3) -0.18(3)
C112 0.026(7) 0.056(9) 0.058(9) -0.006(7) -0.005(7) -0.006(6)
C113 0.085(12) 0.058(10) 0.083(12) -0.005(9) 0.001(9) 0.007(9)
C114 0.066(11) 0.132(15) 0.059(10) -0.013(10) 0.024(9) -0.035(10)
B 0.056(11) 0.034(9) 0.055(10) 0.000(8) -0.001(8) -0.016(8)
C115 0.054(9) 0.041(8) 0.039(8) -0.003(7) -0.023(7) -0.007(7)
C116 0.047(8) 0.034(8) 0.041(8) -0.005(7) -0.003(7) -0.003(7)
C117 0.031(8) 0.054(9) 0.029(7) -0.006(7) 0.009(6) -0.008(7)
C118 0.081(12) 0.047(9) 0.064(10) -0.009(8) -0.012(9) 0.019(8)
C119 0.069(7) 0.033(5) 0.024(5) -0.008(4) -0.020(5) 0.011(5)
C120 0.056(9) 0.039(8) 0.037(7) -0.009(6) -0.009(7) 0.001(7)
C121 0.036(8) 0.046(9) 0.040(8) -0.004(7) -0.005(6) -0.005(7)
C122 0.055(9) 0.019(7) 0.081(10) -0.006(7) 0.000(8) -0.001(7)
C123 0.035(8) 0.054(10) 0.045(8) -0.002(7) -0.004(7) -0.003(7)
C124 0.052(9) 0.064(11) 0.050(9) -0.007(8) -0.019(7) -0.015(8)
C125 0.047(9) 0.054(9) 0.035(7) -0.006(7) 0.001(7) -0.024(8)
C126 0.060(10) 0.051(10) 0.037(8) -0.004(7) -0.007(7) -0.007(8)
C127 0.052(9) 0.019(6) 0.047(8) 0.008(6) 0.012(7) -0.010(6)
C128 0.063(11) 0.048(9) 0.052(9) -0.008(7) -0.005(8) -0.012(8)
C129 0.070(11) 0.030(7) 0.058(10) -0.006(7) 0.010(9) 0.019(8)
C130 0.103(13) 0.025(7) 0.036(8) -0.018(6) 0.003(8) -0.021(8)
C131 0.069(7) 0.033(5) 0.024(5) -0.008(4) -0.020(5) 0.011(5)
C132 0.027(7) 0.054(8) 0.032(7) -0.002(7) 0.003(6) 0.003(6)
C133 0.033(8) 0.029(7) 0.047(9) -0.028(6) 0.002(6) -0.011(6)
C134 0.046(9) 0.049(8) 0.021(7) -0.008(6) -0.003(6) 0.008(7)
C135 0.027(8) 0.032(7) 0.053(9) -0.007(7) 0.009(7) 0.000(6)
C136 0.059(10) 0.045(8) 0.037(8) 0.007(7) 0.015(7) -0.013(7)
C137 0.025(8) 0.047(8) 0.036(8) 0.005(6) 0.005(6) 0.012(6)
C138 0.063(10) 0.041(8) 0.024(7) -0.001(6) -0.008(7) 0.008(7)
C139 0.058(11) 0.049(10) 0.083(13) 0.009(9) 0.038(9) 0.019(9)
C140 0.115(17) 0.081(14) 0.064(13) -0.007(10) 0.038(12) -0.006(12)
C141 0.079(13) 0.063(12) 0.094(14) -0.001(11) -0.021(11) -0.038(10)
C142 0.063(13) 0.065(13) 0.15(2) 0.019(14) -0.038(14) 0.016(11)
C143 0.057(11) 0.085(12) 0.048(10) 0.026(9) 0.001(8) -0.021(10)
C144 0.053(12) 0.097(13) 0.055(10) 0.025(10) -0.006(9) 0.000(10)
C145 0.087(13) 0.097(13) 0.012(8) -0.028(8) 0.002(8) 0.025(10)
C146 0.15(2) 0.136(19) 0.038(10) -0.044(11) -0.020(12) 0.081(16)
F1 0.051(6) 0.074(6) 0.178(10) -0.026(6) 0.016(6) -0.012(5)
F2 0.090(7) 0.056(6) 0.180(11) 0.027(6) 0.041(7) 0.035(5)
F3 0.097(8) 0.092(7) 0.092(8) -0.021(6) 0.025(6) 0.008(6)
F4 0.187(13) 0.129(10) 0.071(7) 0.023(7) 0.005(8) -0.021(9)
F5 0.098(9) 0.090(7) 0.152(10) 0.043(7) 0.039(8) -0.015(6)
F6 0.173(12) 0.049(6) 0.152(10) 0.034(6) 0.056(9) 0.028(6)
F7 0.123(8) 0.065(6) 0.101(7) 0.005(6) -0.044(6) -0.043(6)
F8 0.074(7) 0.071(6) 0.157(10) -0.021(6) -0.023(6) -0.029(5)
F9 0.125(8) 0.078(6) 0.091(7) -0.038(6) 0.026(6) -0.023(6)
F10 0.28(2) 0.107(11) 0.31(2) -0.009(12) -0.23(2) 0.037(12)
F11 0.27(2) 0.203(16) 0.155(13) 0.033(12) 0.010(13) 0.207(17)
F12 0.142(14) 0.164(14) 0.30(2) 0.133(16) -0.045(14) 0.011(12)
F13 0.190(13) 0.125(9) 0.053(6) -0.022(6) -0.025(7) 0.006(8)
F14 0.165(11) 0.190(12) 0.096(8) 0.085(8) -0.053(8) -0.123(10)
F15 0.095(8) 0.156(10) 0.058(6) 0.017(6) -0.022(5) 0.025(7)
F16 0.121(11) 0.51(3) 0.091(8) 0.117(13) -0.050(8) -0.204(16)
F17 0.095(10) 0.144(12) 0.29(2) 0.009(13) -0.104(12) 0.016(8)
F18 0.077(8) 0.32(2) 0.247(17) -0.213(17) -0.064(10) 0.029(10)
F19 0.210(15) 0.251(18) 0.082(9) 0.044(9) -0.074(9) -0.127(13)
F20 0.207(16) 0.165(13) 0.211(16) -0.102(13) -0.099(13) -0.018(12)
F21 0.068(8) 0.36(2) 0.132(10) -0.155(13) 0.000(8) -0.037(10)
F22 0.067(8) 0.32(2) 0.185(14) -0.133(15) -0.023(9) 0.059(10)
F23 0.108(12) 0.42(4) 0.225(19) 0.15(2) 0.080(13) 0.066(15)
F24 0.077(9) 0.114(10) 0.41(3) -0.121(15) -0.012(12) 0.031(8)

loop_
_atom_type_symbol
_atom_type_description
_atom_type_scat_dispersion_real
_atom_type_scat_dispersion_imag
_atom_type_scat_source
C C 0.0033 0.0016 'International Tables Vol C Tables 4.2.6.8 and 6.1.1.4'
H H 0.0000 0.0000 'International Tables Vol C Tables 4.2.6.8 and 6.1.1.4'
B B 0.0013 0.0007 'International Tables Vol C Tables 4.2.6.8 and 6.1.1.4'
N N 0.0061 0.0033 'International Tables Vol C Tables 4.2.6.8 and 6.1.1.4'
F F 0.0171 0.0103 'International Tables Vol C Tables 4.2.6.8 and 6.1.1.4'
Mo Mo -1.6832 0.6857 'International Tables Vol C Tables 4.2.6.8 and 6.1.1.4'

loop_
_geom_angle_atom_site_label_1
_geom_angle_atom_site_label_2
_geom_angle_atom_site_label_3
_geom_angle
_geom_angle_site_symmetry_1
_geom_angle_site_symmetry_3
_geom_angle_publ_flag
N3 Mo1 N2 119.6(4) . . ?
N3 Mo1 N1 117.2(4) . . ?
N2 Mo1 N1 116.4(4) . . ?
N3 Mo1 N4 80.8(4) . . ?
N2 Mo1 N4 80.7(4) . . ?
N1 Mo1 N4 82.2(4) . . ?
N3 Mo1 N5 99.0(4) . . ?
N2 Mo1 N5 98.2(4) . . ?
N1 Mo1 N5 99.2(4) . . ?
N4 Mo1 N5 178.5(4) . . ?
C7 N1 C1 113.0(9) . . ?
C7 N1 Mo1 128.2(8) . . ?
C1 N1 Mo1 114.9(8) . . ?
C43 N2 C3 113.6(9) . . ?
C43 N2 Mo1 126.7(7) . . ?
C3 N2 Mo1 119.1(7) . . ?
C5 N3 C79 110.5(9) . . ?
C5 N3 Mo1 117.9(7) . . ?
C79 N3 Mo1 129.1(7) . . ?
C6 N4 C2 110.3(9) . . ?
C6 N4 C4 111.5(9) . . ?
C2 N4 C4 109.0(9) . . ?
C6 N4 Mo1 110.0(7) . . ?
C2 N4 Mo1 107.5(6) . . ?
C4 N4 Mo1 108.5(6) . . ?
N1 C1 C2 109.1(10) . . ?
N4 C2 C1 108.6(10) . . ?
N2 C3 C4 109.3(11) . . ?
C3 C4 N4 109.0(10) . . ?
N3 C5 C6 109.8(10) . . ?
N4 C6 C5 106.3(9) . . ?
C8 C7 N1 125.6(11) . . ?
C8 C7 C12 117.9(11) . . ?
N1 C7 C12 116.5(10) . . ?
C9 C8 C7 121.2(11) . . ?
C8 C9 C10 119.5(10) . . ?
C8 C9 C19 121.1(11) . . ?
C10 C9 C19 119.4(11) . . ?
C11 C10 C9 124.6(11) . . ?
C10 C11 C12 113.9(11) . . ?
C10 C11 C13 121.9(10) . . ?
C12 C11 C13 124.0(10) . . ?
C7 C12 C11 122.8(10) . . ?
C18 C13 C14 123.1(10) . . ?
C18 C13 C11 118.6(11) . . ?
C14 C13 C11 118.2(11) . . ?
C15 C14 C13 116.1(12) . . ?
C15 C14 C25 121.6(11) . . ?
C13 C14 C25 122.2(11) . . ?
C16 C15 C14 124.4(13) . . ?
C15 C16 C17 118.7(12) . . ?
C15 C16 C28 120.6(13) . . ?
C17 C16 C28 120.2(14) . . ?
C16 C17 C18 121.3(12) . . ?
C13 C18 C17 115.8(10) . . ?
C13 C18 C31 124.7(10) . . ?
C17 C18 C31 119.3(10) . . ?
C20 C19 C24 118.6(11) . . ?
C20 C19 C9 123.0(13) . . ?
C24 C19 C9 118.4(12) . . ?
C19 C20 C21 120.4(14) . . ?
C19 C20 C34 121.1(12) . . ?
C21 C20 C34 118.5(13) . . ?
C22 C21 C20 121.9(14) . . ?
C21 C22 C23 119.2(12) . . ?
C21 C22 C37 120.0(14) . . ?
C23 C22 C37 120.7(15) . . ?
C22 C23 C24 121.4(12) . . ?
C23 C24 C19 118.5(12) . . ?
C23 C24 C40 119.8(12) . . ?
C19 C24 C40 121.6(11) . . ?
C14 C25 C27 111.1(11) . . ?
C14 C25 C26 112.5(11) . . ?
C27 C25 C26 109.8(12) . . ?
C30 C28 C29 110(2) . . ?
C30 C28 C16 114.1(15) . . ?
C29 C28 C16 112.0(13) . . ?
C32 C31 C18 112.4(10) . . ?
C32 C31 C33 111.2(13) . . ?
C18 C31 C33 109.7(10) . . ?
C35 C34 C20 113.6(12) . . ?
C35 C34 C36 111.1(13) . . ?
C20 C34 C36 111.8(13) . . ?
C39 C37 C38 116.2(15) . . ?
C39 C37 C22 115.6(14) . . ?
C38 C37 C22 109.8(12) . . ?
C42 C40 C24 114.5(13) . . ?
C42 C40 C41 109.3(15) . . ?
C24 C40 C41 111.5(13) . . ?
C44 C43 C48 120.8(11) . . ?
C44 C43 N2 122.2(10) . . ?
C48 C43 N2 117.0(10) . . ?
C43 C44 C45 120.2(11) . . ?
C46 C45 C44 118.0(11) . . ?
C46 C45 C55 121.7(11) . . ?
C44 C45 C55 119.8(10) . . ?
C47 C46 C45 123.9(11) . . ?
C46 C47 C48 117.3(11) . . ?
C46 C47 C49 121.4(10) . . ?
C48 C47 C49 121.1(11) . . ?
C47 C48 C43 119.7(11) . . ?
C54 C49 C50 121.0(11) . . ?
C54 C49 C47 118.1(11) . . ?
C50 C49 C47 120.4(11) . . ?
C51 C50 C49 116.5(12) . . ?
C51 C50 C61 122.5(11) . . ?
C49 C50 C61 120.9(11) . . ?
C52 C51 C50 122.3(12) . . ?
C53 C52 C51 118.6(12) . . ?
C53 C52 C64 120.9(15) . . ?
C51 C52 C64 120.5(14) . . ?
C52 C53 C54 124.3(15) . . ?
C53 C54 C49 116.8(13) . . ?
C53 C54 C67 119.8(15) . . ?
C49 C54 C67 123.4(12) . . ?
C56 C55 C60 123.7(12) . . ?
C56 C55 C45 119.2(11) . . ?
C60 C55 C45 117.0(11) . . ?
C55 C56 C57 116.9(11) . . ?
C55 C56 C70 123.9(11) . . ?
C57 C56 C70 119.1(11) . . ?
C58 C57 C56 120.9(12) . . ?
C59 C58 C57 120.5(13) . . ?
C59 C58 C73 118.6(13) . . ?
C57 C58 C73 120.8(13) . . ?
C58 C59 C60 120.3(12) . . ?
C55 C60 C59 117.4(12) . . ?
C55 C60 C76 124.6(12) . . ?
C59 C60 C76 118.0(11) . . ?
C63 C61 C62 105.6(19) . . ?
C63 C61 C50 111.9(15) . . ?
C62 C61 C50 112.8(13) . . ?
C66 C64 C65 116.5(13) . . ?
C66 C64 C52 113.3(12) . . ?
C65 C64 C52 114.5(13) . . ?
C54 C67 C69 107.1(16) . . ?
C54 C67 C68 113.3(15) . . ?
C69 C67 C68 114.9(18) . . ?
C72 C70 C56 112.0(11) . . ?
C72 C70 C71 113.4(11) . . ?
C56 C70 C71 111.8(11) . . ?
C74 C73 C75 110.8(17) . . ?
C74 C73 C58 107.9(13) . . ?
C75 C73 C58 113.2(13) . . ?
C78 C76 C60 117.6(13) . . ?
C78 C76 C77 112.9(16) . . ?
C60 C76 C77 109.2(12) . . ?
C80 C79 C84 120.7(11) . . ?
C80 C79 N3 120.9(10) . . ?
C84 C79 N3 118.4(11) . . ?
C79 C80 C81 120.7(11) . . ?
C82 C81 C80 118.7(11) . . ?
C82 C81 C85 122.1(11) . . ?
C80 C81 C85 119.1(11) . . ?
C81 C82 C83 121.6(11) . . ?
C82 C83 C84 118.7(11) . . ?
C82 C83 C91 120.0(11) . . ?
C84 C83 C91 121.3(11) . . ?
C79 C84 C83 119.5(11) . . ?
C86 C85 C90 117.8(11) . . ?
C86 C85 C81 121.4(10) . . ?
C90 C85 C81 120.7(10) . . ?
C87 C86 C85 120.3(11) . . ?
C87 C86 C97 119.4(11) . . ?
C85 C86 C97 120.3(11) . . ?
C88 C87 C86 121.7(11) . . ?
C87 C88 C89 117.9(12) . . ?
C87 C88 C100 120.5(11) . . ?
C89 C88 C100 121.6(13) . . ?
C90 C89 C88 122.8(12) . . ?
C89 C90 C85 119.5(11) . . ?
C89 C90 C103 120.0(12) . . ?
C85 C90 C103 120.3(11) . . ?
C96 C91 C92 119.2(11) . . ?
C96 C91 C83 120.8(11) . . ?
C92 C91 C83 119.7(10) . . ?
C93 C92 C91 119.4(12) . . ?
C93 C92 C112 120.0(12) . . ?
C91 C92 C112 120.5(11) . . ?
C94 C93 C92 121.9(13) . . ?
C93 C94 C95 119.6(12) . . ?
C93 C94 C109 121.0(15) . . ?
C95 C94 C109 119.3(15) . . ?
C94 C95 C96 120.4(12) . . ?
C91 C96 C95 119.2(12) . . ?
C91 C96 C106 122.4(11) . . ?
C95 C96 C106 118.4(11) . . ?
C98 C97 C86 113.0(11) . . ?
C98 C97 C99 110.0(11) . . ?
C86 C97 C99 111.1(10) . . ?
C101 C100 C88 112.1(12) . . ?
C101 C100 C102 113.0(12) . . ?
C88 C100 C102 112.8(12) . . ?
C105 C103 C90 113.2(13) . . ?
C105 C103 C104 109.5(12) . . ?
C90 C103 C104 109.9(11) . . ?
C108 C106 C96 113.6(12) . . ?
C108 C106 C107 110.4(12) . . ?
C96 C106 C107 109.3(13) . . ?
C111 C109 C94 125.2(16) . . ?
C111 C109 C110 123.8(17) . . ?
C94 C109 C110 110.5(15) . . ?
C114 C112 C92 108.8(10) . . ?
C114 C112 C113 110.0(12) . . ?
C92 C112 C113 111.3(11) . . ?
C115 B C121 110.5(10) . . ?
C115 B C133 109.9(11) . . ?
C121 B C133 110.3(11) . . ?
C115 B C127 110.4(11) . . ?
C121 B C127 108.0(11) . . ?
C133 B C127 107.7(9) . . ?
C120 C115 C116 114.4(11) . . ?
C120 C115 B 123.3(11) . . ?
C116 C115 B 122.2(12) . . ?
C117 C116 C115 124.2(11) . . ?
C116 C117 C118 118.2(11) . . ?
C116 C117 C140 120.8(12) . . ?
C118 C117 C140 120.9(14) . . ?
C119 C118 C117 120.9(13) . . ?
C118 C119 C120 119.9(12) . . ?
C118 C119 C139 122.0(12) . . ?
C120 C119 C139 117.8(12) . . ?
C115 C120 C119 122.3(12) . . ?
C126 C121 C122 114.8(12) . . ?
C126 C121 B 123.6(12) . . ?
C122 C121 B 121.5(11) . . ?
C123 C122 C121 120.7(11) . . ?
C124 C123 C122 122.7(13) . . ?
C124 C123 C142 120.7(15) . . ?
C122 C123 C142 116.2(14) . . ?
C123 C124 C125 117.1(13) . . ?
C126 C125 C124 120.3(12) . . ?
C126 C125 C141 123.1(14) . . ?
C124 C125 C141 116.5(14) . . ?
C125 C126 C121 124.1(13) . . ?
C128 C127 C132 114.2(11) . . ?
C128 C127 B 125.6(12) . . ?
C132 C127 B 120.3(11) . . ?
C127 C128 C129 123.2(14) . . ?
C128 C129 C130 120.4(13) . . ?
C128 C129 C146 116.5(15) . . ?
C130 C129 C146 123.0(13) . . ?
C131 C130 C129 114.8(11) . . ?
C132 C131 C130 124.4(12) . . ?
C132 C131 C145 118.6(13) . . ?
C130 C131 C145 116.8(11) . . ?
C131 C132 C127 122.6(12) . . ?
C134 C133 C138 115.8(11) . . ?
C134 C133 B 127.8(11) . . ?
C138 C133 B 116.3(11) . . ?
C135 C134 C133 123.6(12) . . ?
C134 C135 C136 123.2(12) . . ?
C134 C135 C143 120.0(12) . . ?
C136 C135 C143 116.7(11) . . ?
C135 C136 C137 116.1(11) . . ?
C138 C137 C144 119.9(12) . . ?
C138 C137 C136 121.1(12) . . ?
C144 C137 C136 118.8(12) . . ?
C133 C138 C137 119.9(11) . . ?
F2 C139 F1 109.7(14) . . ?
F2 C139 F3 104.8(13) . . ?
F1 C139 F3 101.3(12) . . ?
F2 C139 C119 113.3(12) . . ?
F1 C139 C119 115.0(13) . . ?
F3 C139 C119 111.8(14) . . ?
F5 C140 F6 104.2(16) . . ?
F5 C140 F4 100.0(13) . . ?
F6 C140 F4 106.0(17) . . ?
F5 C140 C117 116.1(18) . . ?
F6 C140 C117 115.0(13) . . ?
F4 C140 C117 113.9(16) . . ?
F8 C141 F9 109.0(13) . . ?
F8 C141 F7 103.5(13) . . ?
F9 C141 F7 101.4(14) . . ?
F8 C141 C125 115.9(15) . . ?
F9 C141 C125 115.1(13) . . ?
F7 C141 C125 110.4(13) . . ?
F11 C142 F10 108.4(19) . . ?
F11 C142 F12 99(2) . . ?
F10 C142 F12 99(2) . . ?
F11 C142 C123 118(2) . . ?
F10 C142 C123 115.8(18) . . ?
F12 C142 C123 114.1(17) . . ?
F14 C143 F13 111.3(14) . . ?
F14 C143 F15 107.1(15) . . ?
F13 C143 F15 105.9(14) . . ?
F14 C143 C135 112.6(13) . . ?
F13 C143 C135 109.3(13) . . ?
F15 C143 C135 110.4(12) . . ?
F16 C144 F18 106.8(18) . . ?
F16 C144 F17 98.0(17) . . ?
F18 C144 F17 96.0(15) . . ?
F16 C144 C137 120.5(14) . . ?
F18 C144 C137 114.8(14) . . ?
F17 C144 C137 117.0(16) . . ?
F21 C145 F19 113.7(17) . . ?
F21 C145 F20 100.1(18) . . ?
F19 C145 F20 93.7(12) . . ?
F21 C145 C131 120.0(12) . . ?
F19 C145 C131 113.9(16) . . ?
F20 C145 C131 110.9(13) . . ?
F23 C146 F22 111(3) . . ?
F23 C146 F24 99.4(17) . . ?
F22 C146 F24 99.6(18) . . ?
F23 C146 C129 114.4(18) . . ?
F22 C146 C129 119.0(14) . . ?
F24 C146 C129 110(2) . . ?

loop_
_geom_bond_atom_site_label_1
_geom_bond_atom_site_label_2
_geom_bond_distance
_geom_bond_site_symmetry_2
_geom_bond_publ_flag
Mo1 N3 1.920(10) . ?
Mo1 N2 1.944(8) . ?
Mo1 N1 1.979(9) . ?
Mo1 N4 2.147(9) . ?
Mo1 N5 2.236(10) . ?
N1 C7 1.395(14) . ?
N1 C1 1.503(15) . ?
N2 C43 1.450(14) . ?
N2 C3 1.472(15) . ?
N3 C5 1.475(15) . ?
N3 C79 1.490(14) . ?
N4 C6 1.486(14) . ?
N4 C2 1.499(15) . ?
N4 C4 1.518(15) . ?
C1 C2 1.515(17) . ?
C3 C4 1.502(17) . ?
C5 C6 1.529(16) . ?
C7 C8 1.352(15) . ?
C7 C12 1.415(15) . ?
C8 C9 1.352(16) . ?
C9 C10 1.381(16) . ?
C9 C19 1.493(17) . ?
C10 C11 1.351(16) . ?
C11 C12 1.420(16) . ?
C11 C13 1.488(16) . ?
C13 C18 1.402(16) . ?
C13 C14 1.405(16) . ?
C14 C15 1.364(18) . ?
C14 C25 1.487(17) . ?
C15 C16 1.363(19) . ?
C16 C17 1.373(17) . ?
C16 C28 1.543(18) . ?
C17 C18 1.430(16) . ?
C18 C31 1.523(16) . ?
C19 C20 1.378(18) . ?
C19 C24 1.465(18) . ?
C20 C21 1.404(18) . ?
C20 C34 1.513(19) . ?
C21 C22 1.38(2) . ?
C22 C23 1.385(18) . ?
C22 C37 1.516(19) . ?
C23 C24 1.406(17) . ?
C24 C40 1.515(18) . ?
C25 C27 1.533(19) . ?
C25 C26 1.562(19) . ?
C28 C30 1.44(2) . ?
C28 C29 1.50(3) . ?
C31 C32 1.427(18) . ?
C31 C33 1.533(19) . ?
C34 C35 1.49(2) . ?
C34 C36 1.52(2) . ?
C37 C39 1.47(2) . ?
C37 C38 1.52(2) . ?
C40 C42 1.47(2) . ?
C40 C41 1.53(2) . ?
C43 C44 1.373(15) . ?
C43 C48 1.417(16) . ?
C44 C45 1.399(15) . ?
C45 C46 1.387(16) . ?
C45 C55 1.521(17) . ?
C46 C47 1.381(16) . ?
C47 C48 1.405(16) . ?
C47 C49 1.510(16) . ?
C49 C54 1.406(18) . ?
C49 C50 1.412(16) . ?
C50 C51 1.384(17) . ?
C50 C61 1.511(18) . ?
C51 C52 1.359(19) . ?
C52 C53 1.340(19) . ?
C52 C64 1.530(18) . ?
C53 C54 1.358(18) . ?
C54 C67 1.48(2) . ?
C55 C56 1.364(16) . ?
C55 C60 1.383(16) . ?
C56 C57 1.421(17) . ?
C56 C70 1.520(16) . ?
C57 C58 1.378(18) . ?
C58 C59 1.362(18) . ?
C58 C73 1.575(19) . ?
C59 C60 1.424(17) . ?
C60 C76 1.489(18) . ?
C61 C63 1.43(2) . ?
C61 C62 1.48(2) . ?
C64 C66 1.489(19) . ?
C64 C65 1.497(19) . ?
C67 C69 1.51(3) . ?
C67 C68 1.51(3) . ?
C70 C72 1.480(17) . ?
C70 C71 1.522(18) . ?
C73 C74 1.51(2) . ?
C73 C75 1.51(2) . ?
C76 C78 1.40(2) . ?
C76 C77 1.58(2) . ?
C79 C80 1.359(15) . ?
C79 C84 1.386(16) . ?
C80 C81 1.403(16) . ?
C81 C82 1.373(16) . ?
C81 C85 1.485(16) . ?
C82 C83 1.386(16) . ?
C83 C84 1.411(16) . ?
C83 C91 1.482(16) . ?
C85 C86 1.413(16) . ?
C85 C90 1.414(16) . ?
C86 C87 1.393(16) . ?
C86 C97 1.514(16) . ?
C87 C88 1.362(17) . ?
C88 C89 1.398(17) . ?
C88 C100 1.501(17) . ?
C89 C90 1.368(16) . ?
C90 C103 1.521(18) . ?
C91 C96 1.393(16) . ?
C91 C92 1.397(16) . ?
C92 C93 1.378(17) . ?
C92 C112 1.531(17) . ?
C93 C94 1.351(19) . ?
C94 C95 1.379(19) . ?
C94 C109 1.51(2) . ?
C95 C96 1.402(18) . ?
C96 C106 1.548(18) . ?
C97 C98 1.510(18) . ?
C97 C99 1.564(17) . ?
C100 C101 1.486(19) . ?
C100 C102 1.503(19) . ?
C103 C105 1.502(18) . ?
C103 C104 1.56(2) . ?
C106 C108 1.52(2) . ?
C106 C107 1.55(2) . ?
C109 C111 1.27(2) . ?
C109 C110 1.53(2) . ?
C112 C114 1.512(19) . ?
C112 C113 1.538(18) . ?
B C115 1.606(19) . ?
B C121 1.67(2) . ?
B C133 1.680(18) . ?
B C127 1.690(19) . ?
C115 C120 1.387(17) . ?
C115 C116 1.423(16) . ?
C116 C117 1.368(16) . ?
C117 C118 1.385(17) . ?
C117 C140 1.43(2) . ?
C118 C119 1.354(18) . ?
C119 C120 1.407(16) . ?
C119 C139 1.486(18) . ?
C121 C126 1.365(17) . ?
C121 C122 1.437(17) . ?
C122 C123 1.385(18) . ?
C123 C124 1.338(17) . ?
C123 C142 1.48(2) . ?
C124 C125 1.418(18) . ?
C125 C126 1.361(17) . ?
C125 C141 1.447(19) . ?
C127 C128 1.370(17) . ?
C127 C132 1.394(17) . ?
C128 C129 1.396(17) . ?
C129 C130 1.402(19) . ?
C129 C146 1.50(3) . ?
C130 C131 1.350(18) . ?
C131 C132 1.344(16) . ?
C131 C145 1.48(2) . ?
C133 C134 1.399(16) . ?
C133 C138 1.409(16) . ?
C134 C135 1.328(16) . ?
C135 C136 1.368(17) . ?
C135 C143 1.545(19) . ?
C136 C137 1.421(17) . ?
C137 C138 1.415(17) . ?
C137 C144 1.42(2) . ?
C139 F2 1.317(16) . ?
C139 F1 1.323(18) . ?
C139 F3 1.359(19) . ?
C140 F5 1.31(2) . ?
C140 F6 1.333(18) . ?
C140 F4 1.37(2) . ?
C141 F8 1.309(17) . ?
C141 F9 1.322(18) . ?
C141 F7 1.385(18) . ?
C142 F11 1.24(2) . ?
C142 F10 1.26(2) . ?
C142 F12 1.28(2) . ?
C143 F14 1.278(16) . ?
C143 F13 1.283(17) . ?
C143 F15 1.311(17) . ?
C144 F16 1.198(17) . ?
C144 F18 1.259(18) . ?
C144 F17 1.300(18) . ?
C145 F21 1.198(18) . ?
C145 F19 1.263(16) . ?
C145 F20 1.358(19) . ?
C146 F23 1.20(2) . ?
C146 F22 1.24(2) . ?
C146 F24 1.30(2) . ?

loop_
_geom_torsion_atom_site_label_1
_geom_torsion_atom_site_label_2
_geom_torsion_atom_site_label_3
_geom_torsion_atom_site_label_4
_geom_torsion
_geom_torsion_site_symmetry_1
_geom_torsion_site_symmetry_2
_geom_torsion_site_symmetry_3
_geom_torsion_site_symmetry_4
_geom_torsion_publ_flag
N3 Mo1 N1 C7 85.7(10) . . . . ?
N2 Mo1 N1 C7 -123.4(9) . . . . ?
N4 Mo1 N1 C7 161.1(10) . . . . ?
N5 Mo1 N1 C7 -19.5(10) . . . . ?
N3 Mo1 N1 C1 -70.3(9) . . . . ?
N2 Mo1 N1 C1 80.6(9) . . . . ?
N4 Mo1 N1 C1 5.1(9) . . . . ?
N5 Mo1 N1 C1 -175.5(9) . . . . ?
N3 Mo1 N2 C43 -113.4(9) . . . . ?
N1 Mo1 N2 C43 96.4(9) . . . . ?
N4 Mo1 N2 C43 172.9(9) . . . . ?
N5 Mo1 N2 C43 -8.1(10) . . . . ?
N3 Mo1 N2 C3 76.4(11) . . . . ?
N1 Mo1 N2 C3 -73.8(11) . . . . ?
N4 Mo1 N2 C3 2.6(10) . . . . ?
N5 Mo1 N2 C3 -178.4(10) . . . . ?
N2 Mo1 N3 C5 -68.3(9) . . . . ?
N1 Mo1 N3 C5 81.6(9) . . . . ?
N4 Mo1 N3 C5 5.4(8) . . . . ?
N5 Mo1 N3 C5 -173.1(8) . . . . ?
N2 Mo1 N3 C79 92.2(9) . . . . ?
N1 Mo1 N3 C79 -117.9(9) . . . . ?
N4 Mo1 N3 C79 165.9(9) . . . . ?
N5 Mo1 N3 C79 -12.6(10) . . . . ?
N3 Mo1 N4 C6 19.0(8) . . . . ?
N2 Mo1 N4 C6 141.2(8) . . . . ?
N1 Mo1 N4 C6 -100.3(8) . . . . ?
N5 Mo1 N4 C6 100(16) . . . . ?
N3 Mo1 N4 C2 139.1(7) . . . . ?
N2 Mo1 N4 C2 -98.7(7) . . . . ?
N1 Mo1 N4 C2 19.8(7) . . . . ?
N5 Mo1 N4 C2 -140(16) . . . . ?
N3 Mo1 N4 C4 -103.2(8) . . . . ?
N2 Mo1 N4 C4 19.0(8) . . . . ?
N1 Mo1 N4 C4 137.5(8) . . . . ?
N5 Mo1 N4 C4 -22(17) . . . . ?
C7 N1 C1 C2 171.3(10) . . . . ?
Mo1 N1 C1 C2 -29.0(14) . . . . ?
C6 N4 C2 C1 79.7(12) . . . . ?
C4 N4 C2 C1 -157.6(10) . . . . ?
Mo1 N4 C2 C1 -40.2(10) . . . . ?
N1 C1 C2 N4 45.3(14) . . . . ?
C43 N2 C3 C4 164.5(10) . . . . ?
Mo1 N2 C3 C4 -24.1(16) . . . . ?
N2 C3 C4 N4 38.8(15) . . . . ?
C6 N4 C4 C3 -157.7(11) . . . . ?
C2 N4 C4 C3 80.3(12) . . . . ?
Mo1 N4 C4 C3 -36.5(12) . . . . ?
C79 N3 C5 C6 168.0(9) . . . . ?
Mo1 N3 C5 C6 -28.1(12) . . . . ?
C2 N4 C6 C5 -155.5(10) . . . . ?
C4 N4 C6 C5 83.3(12) . . . . ?
Mo1 N4 C6 C5 -37.1(11) . . . . ?
N3 C5 C6 N4 41.5(13) . . . . ?
C1 N1 C7 C8 55.9(16) . . . . ?
Mo1 N1 C7 C8 -100.5(13) . . . . ?
C1 N1 C7 C12 -121.6(12) . . . . ?
Mo1 N1 C7 C12 82.1(12) . . . . ?
N1 C7 C8 C9 -177.5(12) . . . . ?
C12 C7 C8 C9 -0.1(18) . . . . ?
C7 C8 C9 C10 1(2) . . . . ?
C7 C8 C9 C19 -177.2(12) . . . . ?
C8 C9 C10 C11 -2(2) . . . . ?
C19 C9 C10 C11 175.5(12) . . . . ?
C9 C10 C11 C12 3.1(18) . . . . ?
C9 C10 C11 C13 178.1(12) . . . . ?
C8 C7 C12 C11 1.1(17) . . . . ?
N1 C7 C12 C11 178.7(10) . . . . ?
C10 C11 C12 C7 -2.5(16) . . . . ?
C13 C11 C12 C7 -177.4(11) . . . . ?
C10 C11 C13 C18 -86.1(15) . . . . ?
C12 C11 C13 C18 88.4(14) . . . . ?
C10 C11 C13 C14 92.2(14) . . . . ?
C12 C11 C13 C14 -93.3(14) . . . . ?
C18 C13 C14 C15 7.0(17) . . . . ?
C11 C13 C14 C15 -171.3(10) . . . . ?
C18 C13 C14 C25 -177.1(11) . . . . ?
C11 C13 C14 C25 4.6(16) . . . . ?
C13 C14 C15 C16 -7(2) . . . . ?
C25 C14 C15 C16 176.9(13) . . . . ?
C14 C15 C16 C17 7(2) . . . . ?
C14 C15 C16 C28 179.0(13) . . . . ?
C15 C16 C17 C18 -7(2) . . . . ?
C28 C16 C17 C18 -178.6(12) . . . . ?
C14 C13 C18 C17 -6.8(16) . . . . ?
C11 C13 C18 C17 171.5(10) . . . . ?
C14 C13 C18 C31 179.1(10) . . . . ?
C11 C13 C18 C31 -2.6(16) . . . . ?
C16 C17 C18 C13 6.5(17) . . . . ?
C16 C17 C18 C31 -179.0(11) . . . . ?
C8 C9 C19 C20 95.8(16) . . . . ?
C10 C9 C19 C20 -82.1(17) . . . . ?
C8 C9 C19 C24 -86.5(16) . . . . ?
C10 C9 C19 C24 95.7(15) . . . . ?
C24 C19 C20 C21 1.6(19) . . . . ?
C9 C19 C20 C21 179.3(12) . . . . ?
C24 C19 C20 C34 178.4(12) . . . . ?
C9 C19 C20 C34 -4(2) . . . . ?
C19 C20 C21 C22 0(2) . . . . ?
C34 C20 C21 C22 -177.1(13) . . . . ?
C20 C21 C22 C23 -2(2) . . . . ?
C20 C21 C22 C37 177.9(13) . . . . ?
C21 C22 C23 C24 3(2) . . . . ?
C37 C22 C23 C24 -176.7(13) . . . . ?
C22 C23 C24 C19 -2(2) . . . . ?
C22 C23 C24 C40 -178.2(12) . . . . ?
C20 C19 C24 C23 -0.4(19) . . . . ?
C9 C19 C24 C23 -178.3(11) . . . . ?
C20 C19 C24 C40 175.6(12) . . . . ?
C9 C19 C24 C40 -2.3(19) . . . . ?
C15 C14 C25 C27 -75.0(16) . . . . ?
C13 C14 C25 C27 109.3(13) . . . . ?
C15 C14 C25 C26 48.5(16) . . . . ?
C13 C14 C25 C26 -127.2(13) . . . . ?
C15 C16 C28 C30 144(2) . . . . ?
C17 C16 C28 C30 -44(2) . . . . ?
C15 C16 C28 C29 -90(2) . . . . ?
C17 C16 C28 C29 82(2) . . . . ?
C13 C18 C31 C32 -126.9(14) . . . . ?
C17 C18 C31 C32 59.2(17) . . . . ?
C13 C18 C31 C33 108.8(14) . . . . ?
C17 C18 C31 C33 -65.1(14) . . . . ?
C19 C20 C34 C35 -115.4(15) . . . . ?
C21 C20 C34 C35 61.4(19) . . . . ?
C19 C20 C34 C36 117.9(15) . . . . ?
C21 C20 C34 C36 -65.3(17) . . . . ?
C21 C22 C37 C39 147.4(16) . . . . ?
C23 C22 C37 C39 -32(2) . . . . ?
C21 C22 C37 C38 -79(2) . . . . ?
C23 C22 C37 C38 101.4(18) . . . . ?
C23 C24 C40 C42 64.3(18) . . . . ?
C19 C24 C40 C42 -111.6(16) . . . . ?
C23 C24 C40 C41 -60.4(18) . . . . ?
C19 C24 C40 C41 123.6(15) . . . . ?
C3 N2 C43 C44 -114.5(13) . . . . ?
Mo1 N2 C43 C44 74.8(13) . . . . ?
C3 N2 C43 C48 64.6(14) . . . . ?
Mo1 N2 C43 C48 -106.1(11) . . . . ?
C48 C43 C44 C45 0.5(18) . . . . ?
N2 C43 C44 C45 179.6(10) . . . . ?
C43 C44 C45 C46 -2.1(17) . . . . ?
C43 C44 C45 C55 -174.0(11) . . . . ?
C44 C45 C46 C47 3.5(18) . . . . ?
C55 C45 C46 C47 175.3(11) . . . . ?
C45 C46 C47 C48 -3.2(18) . . . . ?
C45 C46 C47 C49 -178.1(11) . . . . ?
C46 C47 C48 C43 1.5(17) . . . . ?
C49 C47 C48 C43 176.4(11) . . . . ?
C44 C43 C48 C47 -0.2(18) . . . . ?
N2 C43 C48 C47 -179.4(10) . . . . ?
C46 C47 C49 C54 -98.7(15) . . . . ?
C48 C47 C49 C54 86.7(15) . . . . ?
C46 C47 C49 C50 72.9(15) . . . . ?
C48 C47 C49 C50 -101.8(14) . . . . ?
C54 C49 C50 C51 -6.2(18) . . . . ?
C47 C49 C50 C51 -177.5(11) . . . . ?
C54 C49 C50 C61 177.8(12) . . . . ?
C47 C49 C50 C61 6.6(17) . . . . ?
C49 C50 C51 C52 8(2) . . . . ?
C61 C50 C51 C52 -175.9(13) . . . . ?
C50 C51 C52 C53 -7(2) . . . . ?
C50 C51 C52 C64 173.0(12) . . . . ?
C51 C52 C53 C54 4(2) . . . . ?
C64 C52 C53 C54 -176.2(14) . . . . ?
C52 C53 C54 C49 -2(2) . . . . ?
C52 C53 C54 C67 178.9(16) . . . . ?
C50 C49 C54 C53 3(2) . . . . ?
C47 C49 C54 C53 174.8(12) . . . . ?
C50 C49 C54 C67 -177.8(14) . . . . ?
C47 C49 C54 C67 -6(2) . . . . ?
C46 C45 C55 C56 -83.2(15) . . . . ?
C44 C45 C55 C56 88.4(14) . . . . ?
C46 C45 C55 C60 93.8(14) . . . . ?
C44 C45 C55 C60 -94.6(14) . . . . ?
C60 C55 C56 C57 5.5(18) . . . . ?
C45 C55 C56 C57 -177.7(11) . . . . ?
C60 C55 C56 C70 -175.9(11) . . . . ?
C45 C55 C56 C70 0.9(17) . . . . ?
C55 C56 C57 C58 -3.3(18) . . . . ?
C70 C56 C57 C58 178.0(12) . . . . ?
C56 C57 C58 C59 0(2) . . . . ?
C56 C57 C58 C73 177.5(12) . . . . ?
C57 C58 C59 C60 1(2) . . . . ?
C73 C58 C59 C60 -176.1(11) . . . . ?
C56 C55 C60 C59 -4.1(18) . . . . ?
C45 C55 C60 C59 179.0(10) . . . . ?
C56 C55 C60 C76 175.6(12) . . . . ?
C45 C55 C60 C76 -1.3(18) . . . . ?
C58 C59 C60 C55 0.5(18) . . . . ?
C58 C59 C60 C76 -179.3(12) . . . . ?
C51 C50 C61 C63 -67(2) . . . . ?
C49 C50 C61 C63 109.2(19) . . . . ?
C51 C50 C61 C62 52(2) . . . . ?
C49 C50 C61 C62 -131.9(17) . . . . ?
C53 C52 C64 C66 -100.1(18) . . . . ?
C51 C52 C64 C66 79.7(18) . . . . ?
C53 C52 C64 C65 123.1(17) . . . . ?
C51 C52 C64 C65 -57(2) . . . . ?
C53 C54 C67 C69 76(2) . . . . ?
C49 C54 C67 C69 -102.9(17) . . . . ?
C53 C54 C67 C68 -52(2) . . . . ?
C49 C54 C67 C68 129.4(19) . . . . ?
C55 C56 C70 C72 -96.9(14) . . . . ?
C57 C56 C70 C72 81.7(14) . . . . ?
C55 C56 C70 C71 134.5(12) . . . . ?
C57 C56 C70 C71 -46.9(16) . . . . ?
C59 C58 C73 C74 -116.6(17) . . . . ?
C57 C58 C73 C74 66(2) . . . . ?
C59 C58 C73 C75 120.5(16) . . . . ?
C57 C58 C73 C75 -57(2) . . . . ?
C55 C60 C76 C78 132.5(18) . . . . ?
C59 C60 C76 C78 -48(2) . . . . ?
C55 C60 C76 C77 -97.2(16) . . . . ?
C59 C60 C76 C77 82.5(16) . . . . ?
C5 N3 C79 C80 57.4(13) . . . . ?
Mo1 N3 C79 C80 -104.2(11) . . . . ?
C5 N3 C79 C84 -124.3(11) . . . . ?
Mo1 N3 C79 C84 74.1(12) . . . . ?
C84 C79 C80 C81 1.2(16) . . . . ?
N3 C79 C80 C81 179.4(9) . . . . ?
C79 C80 C81 C82 0.8(16) . . . . ?
C79 C80 C81 C85 178.1(10) . . . . ?
C80 C81 C82 C83 -2.6(17) . . . . ?
C85 C81 C82 C83 -179.8(10) . . . . ?
C81 C82 C83 C84 2.4(17) . . . . ?
C81 C82 C83 C91 -179.9(11) . . . . ?
C80 C79 C84 C83 -1.3(16) . . . . ?
N3 C79 C84 C83 -179.6(9) . . . . ?
C82 C83 C84 C79 -0.5(16) . . . . ?
C91 C83 C84 C79 -178.1(10) . . . . ?
C82 C81 C85 C86 -96.1(13) . . . . ?
C80 C81 C85 C86 86.7(13) . . . . ?
C82 C81 C85 C90 79.9(15) . . . . ?
C80 C81 C85 C90 -97.4(13) . . . . ?
C90 C85 C86 C87 0.0(16) . . . . ?
C81 C85 C86 C87 176.1(11) . . . . ?
C90 C85 C86 C97 179.3(11) . . . . ?
C81 C85 C86 C97 -4.6(16) . . . . ?
C85 C86 C87 C88 0.8(18) . . . . ?
C97 C86 C87 C88 -178.5(12) . . . . ?
C86 C87 C88 C89 -1.3(19) . . . . ?
C86 C87 C88 C100 -179.8(11) . . . . ?
C87 C88 C89 C90 1(2) . . . . ?
C100 C88 C89 C90 179.5(12) . . . . ?
C88 C89 C90 C85 -0.1(19) . . . . ?
C88 C89 C90 C103 176.4(12) . . . . ?
C86 C85 C90 C89 -0.4(17) . . . . ?
C81 C85 C90 C89 -176.5(11) . . . . ?
C86 C85 C90 C103 -176.9(11) . . . . ?
C81 C85 C90 C103 7.0(18) . . . . ?
C82 C83 C91 C96 -84.6(15) . . . . ?
C84 C83 C91 C96 92.9(14) . . . . ?
C82 C83 C91 C92 88.9(14) . . . . ?
C84 C83 C91 C92 -93.5(14) . . . . ?
C96 C91 C92 C93 -4.9(19) . . . . ?
C83 C91 C92 C93 -178.6(12) . . . . ?
C96 C91 C92 C112 178.6(12) . . . . ?
C83 C91 C92 C112 4.9(18) . . . . ?
C91 C92 C93 C94 3(2) . . . . ?
C112 C92 C93 C94 179.9(15) . . . . ?
C92 C93 C94 C95 -1(3) . . . . ?
C92 C93 C94 C109 177.4(18) . . . . ?
C93 C94 C95 C96 0(3) . . . . ?
C109 C94 C95 C96 -178.3(18) . . . . ?
C92 C91 C96 C95 4.1(19) . . . . ?
C83 C91 C96 C95 177.7(12) . . . . ?
C92 C91 C96 C106 -177.0(13) . . . . ?
C83 C91 C96 C106 -3.4(19) . . . . ?
C94 C95 C96 C91 -2(2) . . . . ?
C94 C95 C96 C106 179.3(15) . . . . ?
C87 C86 C97 C98 62.4(15) . . . . ?
C85 C86 C97 C98 -117.0(13) . . . . ?
C87 C86 C97 C99 -61.9(16) . . . . ?
C85 C86 C97 C99 118.8(12) . . . . ?
C87 C88 C100 C101 -113.6(15) . . . . ?
C89 C88 C100 C101 67.9(17) . . . . ?
C87 C88 C100 C102 117.5(15) . . . . ?
C89 C88 C100 C102 -61.0(18) . . . . ?
C89 C90 C103 C105 47.7(18) . . . . ?
C85 C90 C103 C105 -135.8(13) . . . . ?
C89 C90 C103 C104 -75.1(16) . . . . ?
C85 C90 C103 C104 101.4(14) . . . . ?
C91 C96 C106 C108 -129.5(14) . . . . ?
C95 C96 C106 C108 49.4(19) . . . . ?
C91 C96 C106 C107 106.7(15) . . . . ?
C95 C96 C106 C107 -74.4(17) . . . . ?
C93 C94 C109 C111 -131(3) . . . . ?
C95 C94 C109 C111 48(5) . . . . ?
C93 C94 C109 C110 57(3) . . . . ?
C95 C94 C109 C110 -125(2) . . . . ?
C93 C92 C112 C114 -65.9(17) . . . . ?
C91 C92 C112 C114 110.6(14) . . . . ?
C93 C92 C112 C113 55.5(17) . . . . ?
C91 C92 C112 C113 -128.0(13) . . . . ?
C121 B C115 C120 95.1(14) . . . . ?
C133 B C115 C120 -26.9(16) . . . . ?
C127 B C115 C120 -145.5(11) . . . . ?
C121 B C115 C116 -81.2(14) . . . . ?
C133 B C115 C116 156.9(11) . . . . ?
C127 B C115 C116 38.3(16) . . . . ?
C120 C115 C116 C117 -0.4(18) . . . . ?
B C115 C116 C117 176.1(12) . . . . ?
C115 C116 C117 C118 2.8(19) . . . . ?
C115 C116 C117 C140 179.7(14) . . . . ?
C116 C117 C118 C119 -5(2) . . . . ?
C140 C117 C118 C119 178.6(15) . . . . ?
C117 C118 C119 C120 4(2) . . . . ?
C117 C118 C119 C139 177.6(14) . . . . ?
C116 C115 C120 C119 -0.3(17) . . . . ?
B C115 C120 C119 -176.8(12) . . . . ?
C118 C119 C120 C115 -1.5(19) . . . . ?
C139 C119 C120 C115 -175.4(13) . . . . ?
C115 B C121 C126 -1.2(17) . . . . ?
C133 B C121 C126 120.4(12) . . . . ?
C127 B C121 C126 -122.1(12) . . . . ?
C115 B C121 C122 -178.4(11) . . . . ?
C133 B C121 C122 -56.7(15) . . . . ?
C127 B C121 C122 60.7(14) . . . . ?
C126 C121 C122 C123 -0.4(17) . . . . ?
B C121 C122 C123 177.0(11) . . . . ?
C121 C122 C123 C124 5(2) . . . . ?
C121 C122 C123 C142 178.2(14) . . . . ?
C122 C123 C124 C125 -5.9(19) . . . . ?
C142 C123 C124 C125 -178.6(15) . . . . ?
C123 C124 C125 C126 2.0(18) . . . . ?
C123 C124 C125 C141 -174.3(13) . . . . ?
C124 C125 C126 C121 2.7(19) . . . . ?
C141 C125 C126 C121 178.7(13) . . . . ?
C122 C121 C126 C125 -3.4(18) . . . . ?
B C121 C126 C125 179.3(11) . . . . ?
C115 B C127 C128 -118.3(14) . . . . ?
C121 B C127 C128 2.6(16) . . . . ?
C133 B C127 C128 121.7(13) . . . . ?
C115 B C127 C132 61.1(14) . . . . ?
C121 B C127 C132 -178.0(10) . . . . ?
C133 B C127 C132 -58.8(15) . . . . ?
C132 C127 C128 C129 -0.3(18) . . . . ?
B C127 C128 C129 179.1(11) . . . . ?
C127 C128 C129 C130 5(2) . . . . ?
C127 C128 C129 C146 -178.7(15) . . . . ?
C128 C129 C130 C131 -8.2(18) . . . . ?
C146 C129 C130 C131 175.6(15) . . . . ?
C129 C130 C131 C132 8.0(19) . . . . ?
C129 C130 C131 C145 -178.3(12) . . . . ?
C130 C131 C132 C127 -4(2) . . . . ?
C145 C131 C132 C127 -177.6(12) . . . . ?
C128 C127 C132 C131 -0.2(17) . . . . ?
B C127 C132 C131 -179.7(11) . . . . ?
C115 B C133 C134 130.0(12) . . . . ?
C121 B C133 C134 8.0(16) . . . . ?
C127 B C133 C134 -109.7(13) . . . . ?
C115 B C133 C138 -46.5(13) . . . . ?
C121 B C133 C138 -168.5(10) . . . . ?
C127 B C133 C138 73.9(13) . . . . ?
C138 C133 C134 C135 -1.9(16) . . . . ?
B C133 C134 C135 -178.3(11) . . . . ?
C133 C134 C135 C136 -3.4(18) . . . . ?
C133 C134 C135 C143 -179.0(12) . . . . ?
C134 C135 C136 C137 5.6(17) . . . . ?
C143 C135 C136 C137 -178.7(11) . . . . ?
C135 C136 C137 C138 -2.7(17) . . . . ?
C135 C136 C137 C144 173.1(13) . . . . ?
C134 C133 C138 C137 4.5(15) . . . . ?
B C133 C138 C137 -178.6(10) . . . . ?
C144 C137 C138 C133 -178.1(12) . . . . ?
C136 C137 C138 C133 -2.3(17) . . . . ?
C118 C119 C139 F2 15(2) . . . . ?
C120 C119 C139 F2 -171.5(14) . . . . ?
C118 C119 C139 F1 -112.5(16) . . . . ?
C120 C119 C139 F1 61.3(19) . . . . ?
C118 C119 C139 F3 132.7(14) . . . . ?
C120 C119 C139 F3 -53.5(18) . . . . ?
C116 C117 C140 F5 37(2) . . . . ?
C118 C117 C140 F5 -145.8(15) . . . . ?
C116 C117 C140 F6 159.4(16) . . . . ?
C118 C117 C140 F6 -24(3) . . . . ?
C116 C117 C140 F4 -78(2) . . . . ?
C118 C117 C140 F4 98.9(18) . . . . ?
C126 C125 C141 F8 150.6(14) . . . . ?
C124 C125 C141 F8 -33(2) . . . . ?
C126 C125 C141 F9 -80.6(19) . . . . ?
C124 C125 C141 F9 95.6(17) . . . . ?
C126 C125 C141 F7 33(2) . . . . ?
C124 C125 C141 F7 -150.5(13) . . . . ?
C124 C123 C142 F11 111(2) . . . . ?
C122 C123 C142 F11 -62(3) . . . . ?
C124 C123 C142 F10 -19(3) . . . . ?
C122 C123 C142 F10 168(2) . . . . ?
C124 C123 C142 F12 -134(2) . . . . ?
C122 C123 C142 F12 53(3) . . . . ?
C134 C135 C143 F14 157.6(14) . . . . ?
C136 C135 C143 F14 -18(2) . . . . ?
C134 C135 C143 F13 -78.3(16) . . . . ?
C136 C135 C143 F13 105.9(14) . . . . ?
C134 C135 C143 F15 37.9(19) . . . . ?
C136 C135 C143 F15 -138.0(13) . . . . ?
C138 C137 C144 F16 161.5(19) . . . . ?
C136 C137 C144 F16 -14(3) . . . . ?
C138 C137 C144 F18 -69(2) . . . . ?
C136 C137 C144 F18 115.5(17) . . . . ?
C138 C137 C144 F17 43(2) . . . . ?
C136 C137 C144 F17 -133.1(16) . . . . ?
C132 C131 C145 F21 21(2) . . . . ?
C130 C131 C145 F21 -153.4(17) . . . . ?
C132 C131 C145 F19 -119.2(16) . . . . ?
C130 C131 C145 F19 66.7(19) . . . . ?
C132 C131 C145 F20 136.7(14) . . . . ?
C130 C131 C145 F20 -37.5(19) . . . . ?
C128 C129 C146 F23 116(3) . . . . ?
C130 C129 C146 F23 -68(3) . . . . ?
C128 C129 C146 F22 -19(3) . . . . ?
C130 C129 C146 F22 157(2) . . . . ?
C128 C129 C146 F24 -132.9(17) . . . . ?
C130 C129 C146 F24 43(2) . . . . ?
